data_1516751
loop_
_publ_author_name
'Hata, Hiroshi'
'Kamimura, Yiho'
'Shinokubo, Hiroshi'
'Osuka, Atsuhiro'

_publ_section_title
;
 Synthesis of pyrrolidine-fused [34]- and [36]octaphyrins via 1,3-dipolar
 cycloaddition.
;
_journal_issue 6
_journal_name_full 'Organic letters'
_journal_page_first 1169
_journal_page_last 1172
_journal_paper_doi 10.1021/ol060067c
_journal_volume 8
_journal_year 2006
_chemical_formula_moiety 'C107 H47 Cl4 F40 N9 O '
_chemical_formula_sum 'C107 H47 Cl4 F40 N9 O'
_chemical_formula_weight 2376.36
_space_group_IT_number 2
_symmetry_cell_setting triclinic
_symmetry_Int_Tables_number 2
_symmetry_space_group_name_Hall '-P 1'
_symmetry_space_group_name_H-M 'P -1'
_cell_angle_alpha 81.38(6)
_cell_angle_beta 87.14(6)
_cell_angle_gamma 66.80(5)
_cell_formula_units_Z 2
_cell_length_a 15.037(9)
_cell_length_b 18.91(1)
_cell_length_c 19.84(1)
_cell_measurement_reflns_used 39468
_cell_measurement_temperature 123.1
_cell_measurement_theta_max 27.5
_cell_measurement_theta_min 3.0
_cell_volume 5126(5)
_computing_cell_refinement PROCESS-AUTO
_computing_data_collection PROCESS-AUTO
_computing_data_reduction CrystalStructure
_computing_publication_material 'CrystalStructure 3.6.0'
_computing_structure_refinement CRYSTALS
_computing_structure_solution DirectMethod
_diffrn_detector_area_resol_mean 10.00
_diffrn_measured_fraction_theta_full 0.8870
_diffrn_measured_fraction_theta_max 0.8870
_diffrn_measurement_device_type 'Rigaku RAXIS-RAPID'
_diffrn_measurement_method \w
_diffrn_radiation_type 'Mo K\a'
_diffrn_radiation_wavelength 0.7107
_diffrn_reflns_av_R_equivalents 0.072
_diffrn_reflns_limit_h_max 19
_diffrn_reflns_limit_h_min -19
_diffrn_reflns_limit_k_max 24
_diffrn_reflns_limit_k_min -24
_diffrn_reflns_limit_l_max 25
_diffrn_reflns_limit_l_min -25
_diffrn_reflns_number 76930
_diffrn_reflns_theta_full 27.49
_diffrn_reflns_theta_max 27.49
_exptl_absorpt_coefficient_mu 0.243
_exptl_absorpt_correction_type none
_exptl_crystal_colour green
_exptl_crystal_density_diffrn 1.539
_exptl_crystal_density_method 'not measured'
_exptl_crystal_description prism
_exptl_crystal_F_000 2376.00
_exptl_crystal_size_max 0.40
_exptl_crystal_size_mid 0.20
_exptl_crystal_size_min 0.15
_refine_diff_density_max 1.33
_refine_diff_density_min -1.14
_refine_ls_extinction_method none
_refine_ls_goodness_of_fit_ref 1.272
_refine_ls_hydrogen_treatment refall
_refine_ls_number_parameters 1412
_refine_ls_number_reflns 7782
_refine_ls_R_factor_gt 0.0980
_refine_ls_shift/su_max 0.0000
_refine_ls_structure_factor_coef F
_refine_ls_weighting_details 'w = 1/[0.0080Fo^2^ + 3.0000\s(Fo^2^) + 0.5000]'
_refine_ls_weighting_scheme calc
_refine_ls_wR_factor_ref 0.1390
_reflns_number_gt 7782
_reflns_number_total 20881
_reflns_threshold_expression F^2^>2.0\s(F^2^)
_cod_data_source_file ol060067csi20060110_105306.cif
_cod_data_source_block '_octmonoazo'
_cod_original_cell_volume 5127(6)
_cod_original_formula_sum 'C107 H47 Cl4 F40 N9 O '
_cod_database_code 1516751

loop_
_symmetry_equiv_pos_site_id
_symmetry_equiv_pos_as_xyz
1 +X,+Y,+Z
2 -X,-Y,-Z

loop_
_atom_site_label
_atom_site_type_symbol
_atom_site_fract_x
_atom_site_fract_y
_atom_site_fract_z
_atom_site_U_iso_or_equiv
_atom_site_adp_type
_atom_site_occupancy
_atom_site_symmetry_multiplicity
_atom_site_calc_flag
_atom_site_refinement_flags
Cl(1) Cl 0.479(1) 0.9683(9) 0.0226(9) 0.369(8) Uiso 1.00 1 d .
Cl(2) Cl 0.334(1) 0.970(1) 0.099(1) 0.412(9) Uiso 1.00 1 d .
Cl(3) Cl 0.956(2) 0.028(2) 0.526(1) 0.49(1) Uiso 1.00 1 d .
Cl(4) Cl 0.817(2) 0.159(1) 0.536(1) 0.47(1) Uiso 1.00 1 d .
F(1) F 0.7759(4) 0.3297(3) 0.0744(3) 0.055(2) Uani 1.00 1 d .
F(2) F 0.6408(4) 0.4762(4) 0.0426(4) 0.072(2) Uani 1.00 1 d .
F(3) F 0.6958(5) 0.5988(3) 0.0293(4) 0.071(2) Uani 1.00 1 d .
F(4) F 0.8844(5) 0.5745(3) 0.0476(4) 0.065(2) Uani 1.00 1 d .
F(5) F 1.0176(4) 0.4296(3) 0.0824(3) 0.052(2) Uani 1.00 1 d .
F(6) F 1.2477(4) 0.3714(4) -0.1663(4) 0.070(2) Uani 1.00 1 d .
F(7) F 1.4060(4) 0.2998(4) -0.2380(4) 0.078(2) Uani 1.00 1 d .
F(8) F 1.4248(4) 0.1701(4) -0.2922(3) 0.070(2) Uani 1.00 1 d .
F(9) F 1.2834(5) 0.1122(4) -0.2706(4) 0.077(2) Uani 1.00 1 d .
F(10) F 1.1247(4) 0.1840(4) -0.1976(3) 0.062(2) Uani 1.00 1 d .
F(11) F 0.7920(4) 0.6475(4) -0.1288(4) 0.065(2) Uani 1.00 1 d .
F(12) F 0.7026(5) 0.7954(4) -0.1880(4) 0.084(3) Uani 1.00 1 d .
F(13) F 0.5862(5) 0.8296(4) -0.2991(3) 0.072(2) Uani 1.00 1 d .
F(14) F 0.5596(5) 0.7134(4) -0.3494(3) 0.084(2) Uani 1.00 1 d .
F(15) F 0.6463(5) 0.5657(4) -0.2902(3) 0.074(2) Uani 1.00 1 d .
F(16) F 0.5803(4) 0.3430(4) 0.0590(3) 0.070(2) Uani 1.00 1 d .
F(17) F 0.4339(5) 0.2992(4) 0.1007(4) 0.079(2) Uani 1.00 1 d .
F(18) F 0.3676(4) 0.2264(4) 0.0192(4) 0.074(2) Uani 1.00 1 d .
F(19) F 0.4476(5) 0.2006(4) -0.1042(4) 0.077(3) Uani 1.00 1 d .
F(20) F 0.5991(5) 0.2396(4) -0.1451(3) 0.070(2) Uani 1.00 1 d .
F(21) F 0.8157(4) -0.0486(3) 0.0693(3) 0.051(2) Uani 1.00 1 d .
F(22) F 0.6529(4) -0.0572(4) 0.1257(3) 0.062(2) Uani 1.00 1 d .
F(23) F 0.5267(4) 0.0620(4) 0.1869(3) 0.074(2) Uani 1.00 1 d .
F(24) F 0.5740(4) 0.1847(4) 0.2026(4) 0.075(2) Uani 1.00 1 d .
F(25) F 0.7385(4) 0.1918(3) 0.1491(3) 0.054(2) Uani 1.00 1 d .
F(26) F 1.2310(4) -0.1055(4) 0.2869(3) 0.063(2) Uani 1.00 1 d .
F(27) F 1.4067(5) -0.2217(5) 0.3137(4) 0.085(3) Uani 1.00 1 d .
F(28) F 1.4350(5) -0.3693(4) 0.3001(4) 0.088(3) Uani 1.00 1 d .
F(29) F 1.2853(5) -0.4008(4) 0.2605(3) 0.078(2) Uani 1.00 1 d .
F(30) F 1.1103(5) -0.2855(3) 0.2313(3) 0.061(2) Uani 1.00 1 d .
F(31) F 0.5829(4) 0.0149(4) 0.3197(4) 0.067(2) Uani 1.00 1 d .
F(32) F 0.4594(5) -0.0391(5) 0.3899(4) 0.094(3) Uani 1.00 1 d .
F(33) F 0.5072(5) -0.1196(4) 0.5187(4) 0.094(3) Uani 1.00 1 d .
F(34) F 0.6776(6) -0.1419(5) 0.5748(4) 0.095(3) Uani 1.00 1 d .
F(35) F 0.8004(6) -0.0866(4) 0.5063(3) 0.074(2) Uani 1.00 1 d .
F(36) F 0.8509(9) 0.2937(5) 0.3883(5) 0.167(4) Uani 1.00 1 d .
F(37) F 0.7734(9) 0.4444(5) 0.4056(7) 0.185(5) Uani 1.00 1 d .
F(38) F 0.6453(5) 0.5498(4) 0.3162(4) 0.089(3) Uani 1.00 1 d .
F(39) F 0.5827(9) 0.5017(6) 0.2143(7) 0.213(6) Uani 1.00 1 d .
F(40) F 0.6559(8) 0.3502(5) 0.1982(6) 0.155(4) Uani 1.00 1 d .
O(1) O 0.510(2) 0.438(2) 0.432(2) 0.37(2) Uiso 1.00 1 d .
N(1) N 0.8932(5) 0.2760(4) 0.1967(4) 0.037(2) Uani 1.00 1 d .
N(2) N 1.0227(5) 0.3128(5) -0.0239(4) 0.039(2) Uani 1.00 1 d .
N(3) N 0.9263(5) 0.4127(4) -0.1381(4) 0.039(2) Uani 1.00 1 d .
N(4) N 0.7493(5) 0.4066(5) -0.1100(4) 0.040(2) Uani 1.00 1 d .
N(5) N 0.7652(6) 0.1862(4) 0.0021(4) 0.039(3) Uani 1.00 1 d .
N(6) N 0.9615(5) -0.0239(4) 0.1646(4) 0.036(2) Uani 1.00 1 d .
N(7) N 0.9114(5) -0.0524(4) 0.2971(4) 0.040(2) Uani 1.00 1 d .
N(8) N 0.8028(6) 0.1003(5) 0.3145(4) 0.047(3) Uani 1.00 1 d .
N(9) N 1.0959(6) 0.1330(5) 0.2780(4) 0.053(3) Uani 1.00 1 d .
C(1) C 0.8841(7) 0.2175(6) 0.2361(5) 0.041(3) Uani 1.00 1 d .
C(2) C 0.9577(6) 0.1397(5) 0.2242(5) 0.038(3) Uani 1.00 1 d .
C(3) C 1.0220(7) 0.1596(5) 0.1684(5) 0.038(3) Uani 1.00 1 d .
C(4) C 0.9686(6) 0.2460(5) 0.1516(5) 0.037(3) Uani 1.00 1 d .
C(5) C 0.9753(6) 0.2942(5) 0.0930(5) 0.038(3) Uani 1.00 1 d .
C(6) C 1.0436(6) 0.2703(5) 0.0386(5) 0.033(3) Uani 1.00 1 d .
C(7) C 1.1330(7) 0.2083(6) 0.0321(5) 0.039(3) Uani 1.00 1 d .
C(8) C 1.1644(7) 0.2148(5) -0.0319(5) 0.040(3) Uani 1.00 1 d .
C(9) C 1.0941(6) 0.2813(5) -0.0707(5) 0.037(3) Uani 1.00 1 d .
C(10) C 1.0939(7) 0.3181(5) -0.1381(5) 0.040(3) Uani 1.00 1 d .
C(11) C 1.0172(7) 0.3833(6) -0.1688(5) 0.044(3) Uani 1.00 1 d .
C(12) C 1.0189(8) 0.4343(7) -0.2303(5) 0.056(4) Uani 1.00 1 d .
C(13) C 0.9309(8) 0.4940(7) -0.2360(6) 0.058(4) Uani 1.00 1 d .
C(14) C 0.8742(7) 0.4780(6) -0.1788(5) 0.043(3) Uani 1.00 1 d .
C(15) C 0.7706(7) 0.5196(6) -0.1712(5) 0.045(3) Uani 1.00 1 d .
C(16) C 0.7133(7) 0.4831(6) -0.1388(5) 0.042(3) Uani 1.00 1 d .
C(17) C 0.6081(7) 0.5094(6) -0.1355(5) 0.048(3) Uani 1.00 1 d .
C(18) C 0.5847(7) 0.4499(6) -0.1093(5) 0.049(3) Uani 1.00 1 d .
C(19) C 0.6739(7) 0.3820(6) -0.0922(5) 0.041(3) Uani 1.00 1 d .
C(20) C 0.6825(6) 0.3096(6) -0.0641(5) 0.039(3) Uani 1.00 1 d .
C(21) C 0.7725(6) 0.2437(5) -0.0413(5) 0.036(3) Uani 1.00 1 d .
C(22) C 0.8723(7) 0.2316(6) -0.0565(5) 0.040(3) Uani 1.00 1 d .
C(23) C 0.9287(7) 0.1639(6) -0.0167(5) 0.040(3) Uani 1.00 1 d .
C(24) C 0.8598(6) 0.1368(6) 0.0221(5) 0.036(3) Uani 1.00 1 d .
C(25) C 0.8744(7) 0.0761(5) 0.0746(5) 0.033(3) Uani 1.00 1 d .
C(26) C 0.9634(7) 0.0198(5) 0.1030(5) 0.035(3) Uani 1.00 1 d .
C(27) C 1.0596(6) -0.0041(5) 0.0832(5) 0.036(3) Uani 1.00 1 d .
C(28) C 1.1141(7) -0.0637(6) 0.1327(5) 0.041(3) Uani 1.00 1 d .
C(29) C 1.0527(7) -0.0741(5) 0.1847(5) 0.034(3) Uani 1.00 1 d .
C(30) C 1.0682(7) -0.1267(5) 0.2470(5) 0.038(3) Uani 1.00 1 d .
C(31) C 0.9972(7) -0.1209(5) 0.2972(5) 0.038(3) Uani 1.00 1 d .
C(32) C 0.9930(8) -0.1782(6) 0.3510(5) 0.049(3) Uani 1.00 1 d .
C(33) C 0.9075(8) -0.1481(6) 0.3811(5) 0.054(4) Uani 1.00 1 d .
C(34) C 0.8598(7) -0.0689(6) 0.3485(5) 0.043(3) Uani 1.00 1 d .
C(35) C 0.7708(7) -0.0111(6) 0.3684(5) 0.045(3) Uani 1.00 1 d .
C(36) C 0.7471(7) 0.0681(6) 0.3525(5) 0.051(3) Uani 1.00 1 d .
C(37) C 0.6680(7) 0.1316(6) 0.3771(5) 0.051(3) Uani 1.00 1 d .
C(38) C 0.6817(8) 0.1972(6) 0.3567(5) 0.052(3) Uani 1.00 1 d .
C(39) C 0.7688(7) 0.1799(6) 0.3171(5) 0.046(3) Uani 1.00 1 d .
C(40) C 0.8038(7) 0.2337(5) 0.2838(5) 0.043(3) Uani 1.00 1 d .
C(41) C 0.9013(6) 0.3760(5) 0.0796(5) 0.035(3) Uani 1.00 1 d .
C(42) C 0.8037(7) 0.3892(6) 0.0701(5) 0.044(3) Uani 1.00 1 d .
C(43) C 0.7346(8) 0.4639(7) 0.0534(6) 0.053(4) Uani 1.00 1 d .
C(44) C 0.7647(9) 0.5258(6) 0.0464(6) 0.056(4) Uani 1.00 1 d .
C(45) C 0.8597(7) 0.5136(6) 0.0542(5) 0.040(3) Uani 1.00 1 d .
C(46) C 0.9250(7) 0.4401(6) 0.0718(5) 0.040(3) Uani 1.00 1 d .
C(47) C 1.1814(6) 0.2817(6) -0.1799(5) 0.039(3) Uani 1.00 1 d .
C(48) C 1.2526(7) 0.3075(6) -0.1912(6) 0.047(3) Uani 1.00 1 d .
C(49) C 1.3366(7) 0.2719(7) -0.2284(6) 0.053(4) Uani 1.00 1 d .
C(50) C 1.3455(8) 0.2072(7) -0.2554(6) 0.057(4) Uani 1.00 1 d .
C(51) C 1.2738(8) 0.1775(7) -0.2453(6) 0.056(4) Uani 1.00 1 d .
C(52) C 1.1928(7) 0.2151(7) -0.2084(6) 0.054(4) Uani 1.00 1 d .
C(53) C 0.7240(7) 0.6028(6) -0.2073(6) 0.047(3) Uani 1.00 1 d .
C(54) C 0.7368(7) 0.6625(6) -0.1849(6) 0.046(3) Uani 1.00 1 d .
C(55) C 0.6899(8) 0.7373(6) -0.2141(7) 0.059(4) Uani 1.00 1 d .
C(56) C 0.6306(9) 0.7560(7) -0.2713(6) 0.058(4) Uani 1.00 1 d .
C(57) C 0.6171(8) 0.6974(7) -0.2946(5) 0.054(4) Uani 1.00 1 d .
C(58) C 0.6618(8) 0.6211(7) -0.2644(6) 0.051(3) Uani 1.00 1 d .
C(59) C 0.5932(7) 0.2937(6) -0.0439(5) 0.041(3) Uani 1.00 1 d .
C(60) C 0.5495(7) 0.3078(6) 0.0165(6) 0.048(3) Uani 1.00 1 d .
C(61) C 0.4751(8) 0.2838(6) 0.0394(6) 0.052(3) Uani 1.00 1 d .
C(62) C 0.4410(7) 0.2462(6) -0.0001(6) 0.048(3) Uani 1.00 1 d .
C(63) C 0.4828(7) 0.2344(6) -0.0635(6) 0.049(3) Uani 1.00 1 d .
C(64) C 0.5576(7) 0.2566(6) -0.0834(5) 0.046(3) Uani 1.00 1 d .
C(65) C 0.7809(7) 0.0725(6) 0.1066(5) 0.037(3) Uani 1.00 1 d .
C(66) C 0.7569(7) 0.0103(6) 0.1024(5) 0.040(3) Uani 1.00 1 d .
C(67) C 0.6734(8) 0.0052(6) 0.1304(5) 0.050(3) Uani 1.00 1 d .
C(68) C 0.6111(7) 0.0643(7) 0.1625(6) 0.054(4) Uani 1.00 1 d .
C(69) C 0.6346(7) 0.1262(7) 0.1689(6) 0.055(4) Uani 1.00 1 d .
C(70) C 0.7187(7) 0.1293(6) 0.1421(5) 0.042(3) Uani 1.00 1 d .
C(71) C 1.1659(6) -0.1927(6) 0.2589(5) 0.036(3) Uani 1.00 1 d .
C(72) C 1.2425(7) -0.1787(6) 0.2788(5) 0.049(3) Uani 1.00 1 d .
C(73) C 1.3330(9) -0.2366(8) 0.2948(6) 0.063(4) Uani 1.00 1 d .
C(74) C 1.3477(8) -0.3106(8) 0.2864(6) 0.058(4) Uani 1.00 1 d .
C(75) C 1.2715(9) -0.3282(7) 0.2660(6) 0.057(4) Uani 1.00 1 d .
C(76) C 1.1840(8) -0.2686(7) 0.2524(5) 0.048(4) Uani 1.00 1 d .
C(77) C 0.6973(8) -0.0369(6) 0.4106(6) 0.052(4) Uani 1.00 1 d .
C(78) C 0.6107(8) -0.0258(7) 0.3830(6) 0.052(4) Uani 1.00 1 d .
C(79) C 0.5462(9) -0.0529(8) 0.4198(8) 0.071(5) Uani 1.00 1 d .
C(80) C 0.570(1) -0.0918(7) 0.4829(8) 0.067(5) Uani 1.00 1 d .
C(81) C 0.651(1) -0.1024(7) 0.5109(6) 0.067(5) Uani 1.00 1 d .
C(82) C 0.7161(9) -0.0750(7) 0.4752(6) 0.062(4) Uani 1.00 1 d .
C(83) C 0.7554(7) 0.3163(6) 0.2938(5) 0.044(3) Uani 1.00 1 d .
C(84) C 0.7834(9) 0.3448(8) 0.3441(7) 0.070(4) Uani 1.00 1 d .
C(85) C 0.748(1) 0.4212(8) 0.3514(7) 0.081(5) Uani 1.00 1 d .
C(86) C 0.6804(9) 0.4748(7) 0.3074(7) 0.065(4) Uani 1.00 1 d .
C(87) C 0.649(1) 0.4489(8) 0.2583(8) 0.085(5) Uani 1.00 1 d .
C(88) C 0.6848(9) 0.3721(8) 0.2501(7) 0.069(5) Uani 1.00 1 d .
C(89) C 1.0258(7) 0.0963(6) 0.2861(5) 0.045(3) Uani 1.00 1 d .
C(90) C 1.1201(7) 0.1361(6) 0.2051(5) 0.047(3) Uani 1.00 1 d .
C(91) C 1.1827(9) 0.0909(7) 0.3224(6) 0.070(4) Uani 1.00 1 d .
C(92) C 0.389(1) 0.635(2) 0.506(2) 0.37(3) Uiso 1.00 1 d .
C(93) C 0.470(1) 0.625(1) 0.477(1) 0.64(6) Uiso 1.00 1 d .
C(94) C 0.530(1) 0.658(1) 0.4891(9) 0.20(1) Uiso 1.00 1 d .
C(95) C 0.6152(9) 0.6784(8) 0.4447(7) 0.20(1) Uiso 1.00 1 d .
C(96) C 0.689(1) 0.681(1) 0.4834(6) 0.20(1) Uiso 1.00 1 d .
C(97) C 0.758(1) 0.7146(8) 0.4267(9) 0.127(6) Uiso 1.00 1 d .
C(98) C 0.822(1) 0.651(1) 0.387(1) 0.171(9) Uiso 1.00 1 d .
C(99) C 0.3771(8) 1.0263(7) 0.0483(6) 0.060(3) Uiso 1.00 1 d .
C(100) C 1.038(2) 0.333(1) 0.292(1) 0.138(9) Uani 1.00 1 d .
C(101) C 1.117(1) 0.303(1) 0.3499(9) 0.107(7) Uani 1.00 1 d .
C(102) C 1.075(1) 0.293(1) 0.4163(9) 0.124(7) Uani 1.00 1 d .
C(103) C 1.017(1) 0.369(1) 0.4435(9) 0.116(7) Uani 1.00 1 d .
C(104) C 0.965(1) 0.3595(9) 0.5133(9) 0.111(7) Uani 1.00 1 d .
C(105) C 0.906(1) 0.434(1) 0.541(1) 0.129(8) Uani 1.00 1 d .
C(106) C 0.856(1) 0.424(1) 0.6064(9) 0.123(7) Uani 1.00 1 d .
C(107) C 0.897(2) 0.108(1) 0.493(1) 0.141(7) Uiso 1.00 1 d .
H(1) H 0.9276 0.1088 0.2097 0.046 Uiso 1.00 1 c R
H(2) H 1.0280 0.1335 0.1301 0.045 Uiso 1.00 1 c R
H(3) H 1.1664 0.1685 0.0680 0.047 Uiso 1.00 1 c R
H(4) H 1.2234 0.1809 -0.0491 0.044 Uiso 1.00 1 c R
H(5) H 1.0717 0.4273 -0.2606 0.063 Uiso 1.00 1 c R
H(6) H 0.9101 0.5380 -0.2705 0.063 Uiso 1.00 1 c R
H(7) H 0.5635 0.5611 -0.1495 0.052 Uiso 1.00 1 c R
H(8) H 0.5209 0.4513 -0.1033 0.057 Uiso 1.00 1 c R
H(9) H 0.8940 0.2641 -0.0882 0.046 Uiso 1.00 1 c R
H(10) H 0.9973 0.1399 -0.0143 0.053 Uiso 1.00 1 c R
H(11) H 1.0837 0.0166 0.0433 0.042 Uiso 1.00 1 c R
H(12) H 1.1820 -0.0925 0.1319 0.050 Uiso 1.00 1 c R
H(13) H 1.0420 -0.2285 0.3632 0.058 Uiso 1.00 1 c R
H(14) H 0.8825 -0.1734 0.4174 0.065 Uiso 1.00 1 c R
H(15) H 0.6154 0.1269 0.4032 0.057 Uiso 1.00 1 c R
H(16) H 0.6403 0.2475 0.3661 0.062 Uiso 1.00 1 c R
H(17) H 0.9660 0.3586 -0.0348 0.048 Uiso 1.00 1 c R
H(18) H 0.8161 0.3747 -0.1030 0.044 Uiso 1.00 1 c R
H(19) H 0.9046 -0.0195 0.1899 0.044 Uiso 1.00 1 c R
H(20) H 0.8577 0.0722 0.2895 0.058 Uiso 1.00 1 c R
H(21) H 0.3861 1.0617 0.0739 0.072 Uiso 1.00 1 c R
H(22) H 0.3343 1.0545 0.0112 0.072 Uiso 1.00 1 c R
H(23) H 1.0092 0.2964 0.2918 0.184 Uiso 1.00 1 c R
H(24) H 1.0649 0.3409 0.2487 0.184 Uiso 1.00 1 c R
H(25) H 0.9895 0.3812 0.3016 0.184 Uiso 1.00 1 c R
H(26) H 1.1650 0.2550 0.3401 0.126 Uiso 1.00 1 c R
H(27) H 1.1453 0.3398 0.3498 0.126 Uiso 1.00 1 c R
H(28) H 1.0356 0.2646 0.4139 0.140 Uiso 1.00 1 c R
H(29) H 1.1270 0.2635 0.4477 0.140 Uiso 1.00 1 c R
H(30) H 0.9680 0.3999 0.4106 0.138 Uiso 1.00 1 c R
H(31) H 1.0577 0.3958 0.4489 0.138 Uiso 1.00 1 c R
H(32) H 0.9241 0.3330 0.5077 0.138 Uiso 1.00 1 c R
H(33) H 1.0140 0.3287 0.5461 0.138 Uiso 1.00 1 c R
H(34) H 0.8583 0.4658 0.5073 0.159 Uiso 1.00 1 c R
H(35) H 0.9472 0.4600 0.5478 0.159 Uiso 1.00 1 c R
H(36) H 0.8145 0.3986 0.5996 0.151 Uiso 1.00 1 c R
H(37) H 0.9033 0.3930 0.6401 0.151 Uiso 1.00 1 c R
H(38) H 0.8186 0.4728 0.6211 0.151 Uiso 1.00 1 c R
H(39) H 0.9398 0.1334 0.4797 0.170 Uiso 1.00 1 c R
H(40) H 0.8672 0.1034 0.4539 0.170 Uiso 1.00 1 c R
H(51) H 1.1633 0.0901 0.3688 0.088 Uiso 1.00 1 c R
H(52) H 1.2141 0.0391 0.3126 0.088 Uiso 1.00 1 c R
H(53) H 1.2260 0.1167 0.3146 0.088 Uiso 1.00 1 c R
H(56) H 1.1465 0.1742 0.1918 0.057 Uiso 1.00 1 c R
H(57) H 1.1651 0.0870 0.1955 0.057 Uiso 1.00 1 c R
H(58) H 1.0561 0.0420 0.2845 0.054 Uiso 1.00 1 c R
H(59) H 0.9920 0.1050 0.3278 0.054 Uiso 1.00 1 c R

loop_
_atom_site_aniso_label
_atom_site_aniso_U_11
_atom_site_aniso_U_22
_atom_site_aniso_U_33
_atom_site_aniso_U_12
_atom_site_aniso_U_13
_atom_site_aniso_U_23
F(1) 0.046(3) 0.047(4) 0.083(5) -0.029(3) 0.007(3) -0.015(3)
F(2) 0.036(4) 0.077(5) 0.092(5) -0.006(3) -0.002(3) -0.025(4)
F(3) 0.073(5) 0.037(4) 0.080(5) 0.002(3) -0.008(4) -0.005(3)
F(4) 0.077(4) 0.033(3) 0.087(5) -0.025(3) 0.020(4) -0.011(3)
F(5) 0.051(4) 0.049(4) 0.067(4) -0.029(3) 0.009(3) -0.018(3)
F(6) 0.068(4) 0.071(5) 0.084(5) -0.038(4) 0.032(4) -0.024(4)
F(7) 0.055(4) 0.078(5) 0.107(6) -0.036(4) 0.039(4) -0.017(4)
F(8) 0.055(4) 0.084(5) 0.070(4) -0.021(3) 0.029(3) -0.027(4)
F(9) 0.078(5) 0.070(5) 0.091(5) -0.029(4) 0.021(4) -0.043(4)
F(10) 0.052(4) 0.070(4) 0.076(5) -0.030(3) 0.011(3) -0.026(4)
F(11) 0.051(4) 0.056(4) 0.088(5) -0.020(3) -0.014(4) -0.004(4)
F(12) 0.079(5) 0.052(4) 0.123(6) -0.033(4) 0.002(4) -0.003(4)
F(13) 0.066(4) 0.051(4) 0.074(5) -0.009(3) 0.024(3) 0.022(3)
F(14) 0.092(5) 0.078(5) 0.046(4) 0.001(4) -0.013(4) 0.001(4)
F(15) 0.087(5) 0.058(4) 0.065(5) -0.017(4) -0.007(4) -0.008(4)
F(16) 0.057(4) 0.115(6) 0.059(4) -0.048(4) 0.019(3) -0.037(4)
F(17) 0.059(4) 0.109(6) 0.080(5) -0.045(4) 0.031(4) -0.025(4)
F(18) 0.045(4) 0.073(5) 0.107(6) -0.032(4) 0.012(4) 0.002(4)
F(19) 0.081(5) 0.077(5) 0.087(5) -0.045(4) -0.008(4) -0.010(4)
F(20) 0.082(5) 0.095(5) 0.053(4) -0.052(4) 0.004(4) -0.018(4)
F(21) 0.055(4) 0.047(4) 0.058(4) -0.025(3) 0.009(3) -0.014(3)
F(22) 0.061(4) 0.060(4) 0.074(4) -0.038(3) 0.001(3) 0.001(3)
F(23) 0.047(4) 0.103(5) 0.078(5) -0.040(4) 0.024(3) -0.013(4)
F(24) 0.058(4) 0.088(5) 0.076(5) -0.022(4) 0.036(4) -0.030(4)
F(25) 0.054(4) 0.049(4) 0.060(4) -0.020(3) 0.022(3) -0.021(3)
F(26) 0.051(4) 0.062(4) 0.081(5) -0.025(3) -0.003(3) -0.006(4)
F(27) 0.037(4) 0.104(6) 0.109(6) -0.025(4) -0.011(4) -0.005(5)
F(28) 0.055(5) 0.083(5) 0.083(5) 0.017(4) 0.003(4) -0.003(4)
F(29) 0.099(5) 0.045(4) 0.068(5) -0.004(4) -0.002(4) -0.012(3)
F(30) 0.079(5) 0.045(4) 0.055(4) -0.020(3) -0.006(3) -0.008(3)
F(31) 0.051(4) 0.069(4) 0.070(5) -0.014(3) 0.012(3) -0.009(4)
F(32) 0.063(5) 0.101(6) 0.132(7) -0.041(4) 0.040(5) -0.046(5)
F(33) 0.106(6) 0.092(5) 0.109(6) -0.066(5) 0.071(5) -0.036(5)
F(34) 0.141(7) 0.105(6) 0.063(5) -0.078(5) 0.050(5) -0.017(4)
F(35) 0.103(6) 0.088(5) 0.040(4) -0.050(5) 0.015(4) -0.009(3)
F(36) 0.24(1) 0.064(6) 0.136(9) 0.031(7) -0.117(9) -0.049(6)
F(37) 0.21(1) 0.077(6) 0.22(1) 0.033(7) -0.14(1) -0.084(7)
F(38) 0.090(5) 0.050(5) 0.109(6) 0.001(4) -0.023(4) -0.032(4)
F(39) 0.22(1) 0.093(7) 0.24(1) 0.074(8) -0.17(1) -0.091(8)
F(40) 0.157(9) 0.079(6) 0.19(1) 0.029(6) -0.118(8) -0.068(7)
N(1) 0.034(4) 0.038(5) 0.038(5) -0.015(4) 0.009(4) -0.003(4)
N(2) 0.034(5) 0.039(5) 0.046(5) -0.016(4) 0.011(4) -0.012(4)
N(3) 0.034(5) 0.031(5) 0.043(5) -0.007(4) 0.006(4) 0.004(4)
N(4) 0.026(4) 0.046(5) 0.038(5) -0.011(4) -0.000(3) 0.014(4)
N(5) 0.042(5) 0.039(5) 0.040(5) -0.018(4) -0.001(4) -0.013(4)
N(6) 0.031(5) 0.045(5) 0.034(5) -0.016(4) 0.012(4) -0.011(4)
N(7) 0.045(5) 0.043(5) 0.032(5) -0.021(4) 0.013(4) -0.004(4)
N(8) 0.053(5) 0.044(5) 0.049(5) -0.025(4) 0.032(4) -0.015(4)
N(9) 0.062(6) 0.060(6) 0.032(5) -0.021(5) -0.005(4) 0.000(4)
C(1) 0.050(6) 0.037(6) 0.042(6) -0.020(5) 0.010(5) -0.020(5)
C(2) 0.038(6) 0.043(6) 0.033(6) -0.019(5) 0.010(4) -0.003(5)
C(3) 0.048(6) 0.036(6) 0.027(5) -0.013(5) 0.011(4) -0.007(4)
C(4) 0.032(5) 0.038(6) 0.036(6) -0.011(5) 0.006(4) -0.001(5)
C(5) 0.031(5) 0.031(6) 0.055(7) -0.013(5) 0.009(5) -0.014(5)
C(6) 0.042(6) 0.033(5) 0.030(6) -0.023(5) 0.007(4) -0.004(5)
C(7) 0.041(6) 0.039(6) 0.036(6) -0.015(5) 0.005(5) -0.005(5)
C(8) 0.031(6) 0.036(6) 0.044(6) -0.006(5) 0.003(5) -0.003(5)
C(9) 0.031(5) 0.040(6) 0.038(6) -0.015(5) 0.009(4) -0.004(5)
C(10) 0.039(6) 0.037(6) 0.046(6) -0.021(5) 0.010(5) 0.001(5)
C(11) 0.046(7) 0.040(6) 0.045(7) -0.021(5) 0.009(5) 0.003(5)
C(12) 0.043(7) 0.066(8) 0.048(7) -0.013(6) 0.019(5) -0.004(6)
C(13) 0.052(7) 0.055(7) 0.050(7) -0.011(6) 0.017(5) 0.013(6)
C(14) 0.041(6) 0.047(7) 0.041(6) -0.019(5) 0.020(5) -0.009(5)
C(15) 0.055(7) 0.042(6) 0.034(6) -0.016(5) 0.004(5) -0.005(5)
C(16) 0.051(7) 0.043(6) 0.035(6) -0.022(5) 0.005(5) -0.001(5)
C(17) 0.043(7) 0.037(6) 0.051(7) -0.005(5) 0.005(5) 0.005(5)
C(18) 0.045(7) 0.052(7) 0.044(7) -0.017(6) 0.005(5) -0.001(5)
C(19) 0.037(6) 0.044(6) 0.039(6) -0.011(5) 0.001(5) -0.006(5)
C(20) 0.034(6) 0.044(6) 0.036(6) -0.015(5) 0.000(4) 0.001(5)
C(21) 0.033(6) 0.038(6) 0.041(6) -0.019(5) 0.002(4) -0.002(5)
C(22) 0.047(6) 0.037(6) 0.032(6) -0.014(5) 0.007(5) 0.000(5)
C(23) 0.045(6) 0.051(7) 0.035(6) -0.030(6) 0.016(5) -0.015(5)
C(24) 0.028(6) 0.038(6) 0.042(6) -0.010(5) 0.007(4) -0.020(5)
C(25) 0.042(6) 0.037(6) 0.028(5) -0.025(5) 0.005(4) -0.004(5)
C(26) 0.045(6) 0.034(5) 0.030(6) -0.021(5) 0.009(5) -0.006(5)
C(27) 0.029(5) 0.037(6) 0.039(6) -0.012(5) 0.004(4) -0.001(5)
C(28) 0.025(5) 0.053(7) 0.049(6) -0.018(5) 0.014(5) -0.012(5)
C(29) 0.037(6) 0.032(5) 0.037(6) -0.018(5) 0.005(4) -0.005(5)
C(30) 0.046(6) 0.034(6) 0.039(6) -0.020(5) 0.010(5) -0.007(5)
C(31) 0.044(6) 0.034(6) 0.034(6) -0.013(5) 0.007(5) -0.003(5)
C(32) 0.063(7) 0.040(6) 0.040(6) -0.022(6) 0.008(5) 0.002(5)
C(33) 0.067(8) 0.063(8) 0.032(6) -0.034(6) 0.011(5) 0.010(6)
C(34) 0.049(6) 0.045(6) 0.037(6) -0.021(5) 0.012(5) -0.006(5)
C(35) 0.047(6) 0.050(7) 0.041(6) -0.026(5) 0.015(5) -0.001(5)
C(36) 0.054(7) 0.060(7) 0.049(7) -0.034(6) 0.024(5) -0.012(6)
C(37) 0.036(6) 0.053(7) 0.054(7) -0.008(5) 0.024(5) -0.015(6)
C(38) 0.058(7) 0.048(7) 0.050(7) -0.021(6) 0.023(5) -0.016(6)
C(39) 0.050(7) 0.044(7) 0.035(6) -0.009(5) 0.013(5) -0.008(5)
C(40) 0.055(7) 0.031(6) 0.044(6) -0.016(5) 0.010(5) -0.010(5)
C(41) 0.031(6) 0.042(6) 0.033(6) -0.014(5) 0.002(4) -0.004(5)
C(42) 0.043(7) 0.032(6) 0.050(7) -0.009(5) 0.009(5) -0.011(5)
C(43) 0.043(7) 0.056(8) 0.064(8) -0.021(6) 0.011(5) -0.021(6)
C(44) 0.067(8) 0.045(7) 0.053(7) -0.015(7) 0.007(6) -0.015(6)
C(45) 0.045(7) 0.040(7) 0.046(6) -0.026(6) 0.002(5) -0.007(5)
C(46) 0.033(6) 0.036(6) 0.052(6) -0.015(5) 0.014(5) -0.013(5)
C(47) 0.035(6) 0.041(6) 0.034(6) -0.010(5) 0.007(4) -0.005(5)
C(48) 0.053(7) 0.037(6) 0.058(7) -0.026(5) 0.012(5) -0.013(6)
C(49) 0.037(6) 0.053(7) 0.058(7) -0.013(6) 0.012(5) 0.007(6)
C(50) 0.053(7) 0.056(8) 0.053(7) -0.015(6) 0.028(6) -0.013(6)
C(51) 0.049(7) 0.065(8) 0.048(7) -0.016(6) 0.011(6) -0.017(6)
C(52) 0.038(6) 0.066(8) 0.058(7) -0.018(6) 0.005(5) -0.014(6)
C(53) 0.035(6) 0.044(7) 0.050(7) -0.010(5) 0.017(5) 0.010(6)
C(54) 0.035(6) 0.046(7) 0.060(8) -0.023(5) 0.007(5) 0.004(6)
C(55) 0.053(7) 0.036(7) 0.09(1) -0.025(6) 0.030(7) -0.006(7)
C(56) 0.059(8) 0.043(8) 0.052(8) -0.010(6) 0.025(6) 0.022(7)
C(57) 0.056(7) 0.061(9) 0.026(6) -0.009(6) 0.005(5) 0.011(6)
C(58) 0.049(7) 0.046(7) 0.044(7) -0.006(6) 0.011(6) -0.001(6)
C(59) 0.041(6) 0.041(6) 0.039(6) -0.015(5) -0.003(5) -0.000(5)
C(60) 0.034(6) 0.052(7) 0.056(7) -0.015(5) 0.006(5) -0.011(6)
C(61) 0.050(7) 0.058(7) 0.043(7) -0.019(6) 0.015(5) -0.003(6)
C(62) 0.037(6) 0.045(7) 0.061(8) -0.018(5) 0.006(5) 0.001(6)
C(63) 0.049(7) 0.041(6) 0.067(8) -0.027(6) -0.010(6) -0.006(6)
C(64) 0.040(6) 0.049(6) 0.045(7) -0.016(5) 0.003(5) 0.001(5)
C(65) 0.041(6) 0.040(6) 0.027(5) -0.013(5) 0.001(4) 0.001(5)
C(66) 0.043(6) 0.038(6) 0.040(6) -0.017(5) 0.011(5) -0.008(5)
C(67) 0.057(7) 0.054(7) 0.044(7) -0.033(6) 0.006(5) 0.007(6)
C(68) 0.044(7) 0.061(8) 0.060(8) -0.027(6) 0.018(6) -0.008(6)
C(69) 0.045(7) 0.063(8) 0.048(7) -0.009(6) 0.021(5) -0.019(6)
C(70) 0.040(6) 0.044(6) 0.038(6) -0.011(5) 0.010(5) -0.011(5)
C(71) 0.032(6) 0.042(6) 0.028(5) -0.010(5) 0.008(4) 0.000(5)
C(72) 0.038(7) 0.047(7) 0.050(7) -0.005(6) 0.005(5) -0.006(5)
C(73) 0.051(8) 0.08(1) 0.056(8) -0.028(8) 0.006(6) -0.010(7)
C(74) 0.045(8) 0.064(9) 0.048(7) -0.007(7) 0.006(5) -0.004(6)
C(75) 0.062(9) 0.043(7) 0.046(7) -0.002(7) 0.008(6) 0.000(6)
C(76) 0.051(7) 0.058(8) 0.038(6) -0.026(7) 0.015(5) -0.010(6)
C(77) 0.070(8) 0.050(7) 0.039(7) -0.027(6) 0.027(6) -0.015(6)
C(78) 0.043(7) 0.064(8) 0.053(8) -0.024(6) 0.023(6) -0.022(6)
C(79) 0.057(9) 0.072(9) 0.09(1) -0.032(7) 0.040(8) -0.032(8)
C(80) 0.09(1) 0.056(8) 0.07(1) -0.043(8) 0.046(8) -0.022(7)
C(81) 0.10(1) 0.074(9) 0.035(7) -0.053(8) 0.035(7) -0.008(6)
C(82) 0.068(9) 0.075(9) 0.053(8) -0.038(7) 0.025(7) -0.018(7)
C(83) 0.046(7) 0.048(7) 0.037(6) -0.016(6) 0.016(5) -0.010(5)
C(84) 0.070(9) 0.057(9) 0.062(9) 0.003(7) -0.025(7) -0.015(7)
C(85) 0.10(1) 0.052(9) 0.09(1) -0.012(8) -0.026(8) -0.039(8)
C(86) 0.070(9) 0.042(8) 0.076(9) -0.010(7) 0.001(7) -0.025(7)
C(87) 0.08(1) 0.055(9) 0.09(1) 0.016(7) -0.041(8) -0.027(8)
C(88) 0.081(9) 0.061(9) 0.068(9) -0.021(8) -0.010(7) -0.035(7)
C(89) 0.048(6) 0.048(6) 0.039(6) -0.020(5) 0.013(5) -0.006(5)
C(90) 0.056(7) 0.042(6) 0.044(6) -0.023(5) 0.009(5) 0.001(5)
C(91) 0.09(1) 0.079(9) 0.048(8) -0.043(8) -0.006(7) -0.007(7)
C(100) 0.19(2) 0.14(2) 0.13(2) -0.11(2) 0.04(2) -0.04(1)
C(101) 0.13(1) 0.09(1) 0.09(1) -0.04(1) 0.03(1) -0.02(1)
C(102) 0.15(2) 0.10(1) 0.10(1) -0.03(1) 0.01(1) -0.01(1)
C(103) 0.16(2) 0.09(1) 0.09(1) -0.04(1) 0.01(1) -0.03(1)
C(104) 0.15(2) 0.10(1) 0.10(1) -0.06(1) -0.00(1) -0.01(1)
C(105) 0.11(1) 0.11(1) 0.18(2) -0.04(1) 0.05(1) -0.07(1)
C(106) 0.14(2) 0.14(2) 0.10(1) -0.06(1) 0.04(1) -0.04(1)

loop_
_atom_type_symbol
_atom_type_description
_atom_type_scat_dispersion_real
_atom_type_scat_dispersion_imag
_atom_type_scat_source
C C 0.003 0.002
;
International Tables for Crystallography
(1992, Vol. C, Tables 4.2.6.8 and 6.1.1.4)
;
H H 0.000 0.000
;
International Tables for Crystallography
(1992, Vol. C, Table 6.1.1.4)
;
F F 0.017 0.010
;
International Tables for Crystallography
(1992, Vol. C, Tables 4.2.6.8 and 6.1.1.4)
;
N N 0.006 0.003
;
International Tables for Crystallography
(1992, Vol. C, Tables 4.2.6.8 and 6.1.1.4)
;
Cl Cl 0.148 0.159
;
International Tables for Crystallography
(1992, Vol. C, Tables 4.2.6.8 and 6.1.1.4)
;
O O 0.011 0.006
;
International Tables for Crystallography
(1992, Vol. C, Tables 4.2.6.8 and 6.1.1.4)
;

loop_
_geom_angle_atom_site_label_1
_geom_angle_atom_site_label_2
_geom_angle_atom_site_label_3
_geom_angle
Cl(1) C(99) Cl(2) 105(1)
Cl(3) C(107) Cl(4) 116(1)
F(1) C(42) C(41) 120.7(8)
F(1) C(42) C(43) 118(1)
F(2) C(43) C(42) 120(1)
F(2) C(43) C(44) 121.1(9)
F(3) C(44) C(43) 117(1)
F(3) C(44) C(45) 121(1)
F(4) C(45) C(44) 119.1(8)
F(4) C(45) C(46) 121(1)
F(5) C(46) C(41) 118.8(7)
F(5) C(46) C(45) 118(1)
F(6) C(48) C(47) 120.7(9)
F(6) C(48) C(49) 114(1)
F(7) C(49) C(48) 122(1)
F(7) C(49) C(50) 120.2(9)
F(8) C(50) C(49) 120(1)
F(8) C(50) C(51) 118(1)
F(9) C(51) C(50) 120.7(9)
F(9) C(51) C(52) 120(1)
F(10) C(52) C(47) 119.8(9)
F(10) C(52) C(51) 118(1)
F(11) C(54) C(53) 118.7(9)
F(11) C(54) C(55) 119(1)
F(12) C(55) C(54) 119(1)
F(12) C(55) C(56) 119(1)
F(13) C(56) C(55) 120(1)
F(13) C(56) C(57) 122(1)
F(14) C(57) C(56) 119(1)
F(14) C(57) C(58) 118(1)
F(15) C(58) C(53) 121.1(9)
F(15) C(58) C(57) 119(1)
F(16) C(60) C(59) 120(1)
F(16) C(60) C(61) 117(1)
F(17) C(61) C(60) 120(1)
F(17) C(61) C(62) 118(1)
F(18) C(62) C(61) 121(1)
F(18) C(62) C(63) 121(1)
F(19) C(63) C(64) 121(1)
F(19) C(63) C(62) 117(1)
F(20) C(64) C(59) 119(1)
F(20) C(64) C(63) 117(1)
F(21) C(66) C(65) 120.1(9)
F(21) C(66) C(67) 117(1)
F(22) C(67) C(66) 120.6(9)
F(22) C(67) C(68) 120(1)
F(23) C(68) C(69) 120(1)
F(23) C(68) C(67) 120(1)
F(24) C(69) C(68) 119(1)
F(24) C(69) C(70) 119(1)
F(25) C(70) C(69) 118.2(9)
F(25) C(70) C(65) 120.0(9)
F(26) C(72) C(71) 120.2(8)
F(26) C(72) C(73) 116(1)
F(27) C(73) C(72) 122(1)
F(27) C(73) C(74) 119(1)
F(28) C(74) C(73) 120(1)
F(28) C(74) C(75) 118(1)
F(29) C(75) C(74) 120.5(9)
F(29) C(75) C(76) 121(1)
F(30) C(76) C(71) 118.6(8)
F(30) C(76) C(75) 117(1)
F(31) C(78) C(77) 120(1)
F(31) C(78) C(79) 117(1)
F(32) C(79) C(78) 118(1)
F(32) C(79) C(80) 121(1)
F(33) C(80) C(79) 119(1)
F(33) C(80) C(81) 119(1)
F(34) C(81) C(80) 121(1)
F(34) C(81) C(82) 117(1)
F(35) C(82) C(77) 119(1)
F(35) C(82) C(81) 118(1)
F(36) C(84) C(83) 117(1)
F(36) C(84) C(85) 118(1)
F(37) C(85) C(84) 120(1)
F(37) C(85) C(86) 118(1)
F(38) C(86) C(85) 119(1)
F(38) C(86) C(87) 123(1)
F(39) C(87) C(86) 117(1)
F(39) C(87) C(88) 119(1)
F(40) C(88) C(83) 118(1)
F(40) C(88) C(87) 120(1)
C(4) N(1) C(1) 107.8(7)
N(1) C(1) C(2) 114.2(8)
N(1) C(1) C(40) 118.2(8)
N(1) C(4) C(5) 118.6(7)
N(1) C(4) C(3) 112.5(8)
N(2) C(6) C(5) 118.9(7)
C(9) N(2) C(6) 111.7(6)
N(2) C(6) C(7) 105.7(8)
N(2) C(9) C(10) 123.0(7)
N(2) C(9) C(8) 104.3(8)
N(3) C(11) C(10) 122.2(9)
N(3) C(11) C(12) 109.8(7)
C(14) N(3) C(11) 105.7(8)
N(3) C(14) C(15) 123.0(9)
N(3) C(14) C(13) 111.3(8)
C(19) N(4) C(16) 110.4(7)
N(4) C(16) C(17) 105(1)
N(4) C(16) C(15) 123.3(8)
N(4) C(19) C(20) 126.7(8)
N(4) C(19) C(18) 106.1(9)
N(5) C(21) C(20) 117.4(9)
N(5) C(21) C(22) 112.2(7)
C(24) N(5) C(21) 105.9(8)
N(5) C(24) C(25) 119.0(9)
N(5) C(24) C(23) 109.9(8)
N(6) C(26) C(25) 118.2(8)
C(29) N(6) C(26) 110.5(8)
N(6) C(26) C(27) 107.0(7)
N(6) C(29) C(28) 106.4(7)
N(6) C(29) C(30) 120.4(9)
N(7) C(31) C(30) 121.5(8)
N(7) C(31) C(32) 109.2(8)
C(34) N(7) C(31) 105.1(7)
N(7) C(34) C(35) 121.5(9)
N(7) C(34) C(33) 111.2(8)
C(39) N(8) C(36) 111.0(8)
N(8) C(36) C(35) 124.4(9)
N(8) C(36) C(37) 106(1)
N(8) C(39) C(40) 128.7(9)
N(8) C(39) C(38) 104(1)
N(9) C(89) C(2) 101.6(8)
C(90) N(9) C(89) 104.8(9)
C(91) N(9) C(89) 113.1(9)
N(9) C(90) C(3) 104.3(8)
C(91) N(9) C(90) 112.3(8)
C(40) C(1) C(2) 127.6(9)
C(1) C(2) C(3) 103.6(8)
C(1) C(2) C(89) 113.3(8)
C(1) C(40) C(39) 125.9(9)
C(1) C(40) C(83) 114.6(9)
C(2) C(3) C(4) 101.2(7)
C(89) C(2) C(3) 105.4(8)
C(2) C(3) C(90) 103.9(7)
C(3) C(4) C(5) 128.0(8)
C(90) C(3) C(4) 113(1)
C(4) C(5) C(41) 119.4(8)
C(4) C(5) C(6) 125.4(8)
C(41) C(5) C(6) 114.9(8)
C(5) C(6) C(7) 135.5(8)
C(5) C(41) C(42) 119(1)
C(5) C(41) C(46) 123.0(9)
C(6) C(7) C(8) 109.6(8)
C(7) C(8) C(9) 108.7(8)
C(8) C(9) C(10) 132.3(8)
C(9) C(10) C(11) 124.8(8)
C(9) C(10) C(47) 116.7(7)
C(10) C(11) C(12) 127.7(9)
C(47) C(10) C(11) 118.4(8)
C(10) C(47) C(48) 124(1)
C(10) C(47) C(52) 119(1)
C(11) C(12) C(13) 106.6(9)
C(12) C(13) C(14) 106.6(9)
C(13) C(14) C(15) 125.1(8)
C(14) C(15) C(53) 117(1)
C(14) C(15) C(16) 121.6(9)
C(15) C(16) C(17) 130.4(8)
C(53) C(15) C(16) 120.0(8)
C(15) C(53) C(54) 121(1)
C(15) C(53) C(58) 120(1)
C(16) C(17) C(18) 109.5(8)
C(17) C(18) C(19) 108(1)
C(18) C(19) C(20) 127(1)
C(19) C(20) C(21) 126(1)
C(19) C(20) C(59) 120.2(8)
C(20) C(21) C(22) 130.4(9)
C(59) C(20) C(21) 112.9(9)
C(20) C(59) C(60) 122(1)
C(20) C(59) C(64) 121.4(9)
C(21) C(22) C(23) 106.7(9)
C(22) C(23) C(24) 105.0(8)
C(23) C(24) C(25) 130.9(8)
C(24) C(25) C(26) 128.3(9)
C(24) C(25) C(65) 114.3(7)
C(65) C(25) C(26) 117.3(8)
C(25) C(26) C(27) 134.8(9)
C(25) C(65) C(66) 120.7(8)
C(25) C(65) C(70) 122(1)
C(26) C(27) C(28) 107.4(8)
C(27) C(28) C(29) 108.6(8)
C(28) C(29) C(30) 133.1(8)
C(29) C(30) C(71) 117.9(8)
C(29) C(30) C(31) 123.8(7)
C(71) C(30) C(31) 118.3(8)
C(30) C(31) C(32) 129.2(8)
C(30) C(71) C(72) 119(1)
C(30) C(71) C(76) 124(1)
C(31) C(32) C(33) 107.2(8)
C(32) C(33) C(34) 107(1)
C(33) C(34) C(35) 127.2(9)
C(34) C(35) C(36) 123(1)
C(34) C(35) C(77) 119.4(9)
C(35) C(36) C(37) 129(1)
C(77) C(35) C(36) 117.1(8)
C(35) C(77) C(78) 120.9(9)
C(35) C(77) C(82) 122(1)
C(36) C(37) C(38) 108(1)
C(37) C(38) C(39) 109.3(9)
C(38) C(39) C(40) 126.2(9)
C(39) C(40) C(83) 119.4(9)
C(40) C(83) C(84) 121.7(9)
C(40) C(83) C(88) 123(1)
C(41) C(42) C(43) 121(1)
C(46) C(41) C(42) 117.3(8)
C(41) C(46) C(45) 123(1)
C(42) C(43) C(44) 118(1)
C(43) C(44) C(45) 121.5(9)
C(44) C(45) C(46) 118(1)
C(47) C(48) C(49) 124(1)
C(52) C(47) C(48) 116.4(9)
C(47) C(52) C(51) 121(1)
C(48) C(49) C(50) 117(1)
C(49) C(50) C(51) 120(1)
C(50) C(51) C(52) 119(1)
C(53) C(54) C(55) 121(1)
C(58) C(53) C(54) 117.3(9)
C(53) C(58) C(57) 119(1)
C(54) C(55) C(56) 121(1)
C(55) C(56) C(57) 117(1)
C(56) C(57) C(58) 121(1)
C(59) C(60) C(61) 122(1)
C(64) C(59) C(60) 115(1)
C(59) C(64) C(63) 123(1)
C(60) C(61) C(62) 120(1)
C(61) C(62) C(63) 116(1)
C(62) C(63) C(64) 120(1)
C(65) C(66) C(67) 122.3(9)
C(70) C(65) C(66) 116(1)
C(65) C(70) C(69) 121(1)
C(66) C(67) C(68) 119(1)
C(67) C(68) C(69) 119(1)
C(68) C(69) C(70) 120(1)
C(71) C(72) C(73) 123(1)
C(76) C(71) C(72) 116.3(8)
C(71) C(76) C(75) 123(1)
C(72) C(73) C(74) 118(1)
C(73) C(74) C(75) 120(1)
C(74) C(75) C(76) 117(1)
C(77) C(78) C(79) 121(1)
C(82) C(77) C(78) 116(1)
C(77) C(82) C(81) 121(1)
C(78) C(79) C(80) 119(1)
C(79) C(80) C(81) 120(1)
C(80) C(81) C(82) 120(1)
C(83) C(84) C(85) 124(1)
C(88) C(83) C(84) 114(1)
C(83) C(88) C(87) 121(1)
C(84) C(85) C(86) 120(1)
C(85) C(86) C(87) 117(1)
C(86) C(87) C(88) 122(1)
C(92) C(93) C(94) 125(2)
C(93) C(94) C(95) 134(1)
C(94) C(95) C(96) 115(1)
C(95) C(96) C(97) 106(1)
C(96) C(97) C(98) 110(1)
C(100) C(101) C(102) 111(1)
C(101) C(102) C(103) 113(1)
C(102) C(103) C(104) 114(1)
C(103) C(104) C(105) 114(1)
C(104) C(105) C(106) 114(1)
Cl(1) C(99) H(21) 110.6275
Cl(1) C(99) H(22) 111.3705
Cl(2) C(99) H(21) 108.6836
Cl(2) C(99) H(22) 111.2560
Cl(3) C(107) H(39) 108.4438
Cl(3) C(107) H(40) 107.1008
Cl(4) C(107) H(39) 107.8748
Cl(4) C(107) H(40) 107.0857
H(17) N(2) C(6) 124.2016
H(17) N(2) C(9) 124.0732
H(18) N(4) C(16) 124.8696
H(18) N(4) C(19) 124.7068
H(19) N(6) C(26) 124.7999
H(19) N(6) C(29) 124.6684
H(20) N(8) C(36) 124.4676
H(20) N(8) C(39) 124.5586
N(9) C(89) H(58) 111.5865
N(9) C(89) H(59) 110.8838
N(9) C(90) H(57) 110.8709
N(9) C(90) H(56) 110.4371
N(9) C(91) H(52) 109.7684
N(9) C(91) H(51) 109.1236
N(9) C(91) H(53) 109.5170
C(1) C(2) H(1) 110.9731
H(1) C(2) C(3) 111.6267
C(2) C(3) H(2) 112.8129
H(1) C(2) C(89) 111.5726
C(2) C(89) H(58) 112.0345
C(2) C(89) H(59) 111.1319
H(2) C(3) C(4) 112.4046
C(3) C(90) H(57) 111.2825
H(2) C(3) C(90) 112.4488
C(3) C(90) H(56) 110.4265
C(6) C(7) H(3) 125.1339
C(7) C(8) H(4) 126.1160
H(3) C(7) C(8) 125.2784
H(4) C(8) C(9) 125.2028
C(11) C(12) H(5) 126.5022
H(5) C(12) C(13) 126.8805
C(12) C(13) H(6) 126.9295
H(6) C(13) C(14) 126.4370
C(16) C(17) H(7) 125.1849
H(7) C(17) C(18) 125.3603
C(17) C(18) H(8) 126.0456
H(8) C(18) C(19) 125.9016
C(21) C(22) H(9) 126.2645
H(9) C(22) C(23) 127.0601
C(22) C(23) H(10) 127.8031
H(10) C(23) C(24) 127.2306
C(26) C(27) H(11) 126.3579
C(27) C(28) H(12) 126.1830
H(11) C(27) C(28) 126.2258
H(12) C(28) C(29) 125.2080
C(31) C(32) H(13) 126.1301
H(13) C(32) C(33) 126.6992
C(32) C(33) H(14) 126.8471
H(14) C(33) C(34) 125.9266
C(36) C(37) H(15) 125.2116
H(15) C(37) C(38) 126.4349
C(37) C(38) H(16) 125.6366
H(16) C(38) C(39) 125.0802
H(59) C(89) H(58) 109.4602
H(57) C(90) H(56) 109.4570
H(52) C(91) H(51) 109.4736
H(53) C(91) H(51) 109.4766
H(53) C(91) H(52) 109.4675
H(22) C(99) H(21) 109.4676
H(24) C(100) C(101) 111.0508
H(23) C(100) C(101) 109.1029
H(25) C(100) C(101) 108.2453
C(100) C(101) H(26) 107.9418
C(100) C(101) H(27) 108.8089
H(24) C(100) H(23) 109.4715
H(25) C(100) H(23) 109.4723
H(25) C(100) H(24) 109.4719
C(101) C(102) H(28) 109.0707
H(26) C(101) C(102) 110.5872
H(27) C(101) C(102) 108.7595
C(101) C(102) H(29) 107.9678
H(27) C(101) H(26) 109.4598
H(28) C(102) C(103) 109.8642
C(102) C(103) H(30) 107.0423
H(29) C(102) C(103) 106.9633
C(102) C(103) H(31) 110.1105
H(29) C(102) H(28) 109.4650
H(30) C(103) C(104) 107.2295
C(103) C(104) H(32) 108.5935
H(31) C(103) C(104) 108.8158
C(103) C(104) H(33) 107.0025
H(31) C(103) H(30) 109.4628
H(32) C(104) C(105) 109.2414
C(104) C(105) H(34) 107.4139
H(33) C(104) C(105) 107.4364
C(104) C(105) H(35) 109.3017
H(33) C(104) H(32) 109.4539
H(34) C(105) C(106) 108.1599
H(35) C(105) C(106) 108.0346
C(105) C(106) H(36) 108.4391
C(105) C(106) H(37) 108.5713
C(105) C(106) H(38) 111.3854
H(35) C(105) H(34) 109.4545
H(37) C(106) H(36) 109.4716
H(38) C(106) H(36) 109.4750
H(38) C(106) H(37) 109.4683
H(40) C(107) H(39) 109.4606

loop_
_geom_bond_atom_site_label_1
_geom_bond_atom_site_label_2
_geom_bond_distance
Cl(1) C(99) 1.61(2)
Cl(2) C(99) 1.65(2)
Cl(3) C(107) 1.48(3)
Cl(4) C(107) 1.54(3)
F(1) C(42) 1.34(1)
F(2) C(43) 1.36(1)
F(3) C(44) 1.37(1)
F(4) C(45) 1.33(1)
F(5) C(46) 1.35(1)
F(6) C(48) 1.35(1)
F(7) C(49) 1.34(2)
F(8) C(50) 1.36(1)
F(9) C(51) 1.36(2)
F(10) C(52) 1.36(2)
F(11) C(54) 1.35(1)
F(12) C(55) 1.36(2)
F(13) C(56) 1.33(1)
F(14) C(57) 1.34(1)
F(15) C(58) 1.33(2)
F(16) C(60) 1.35(2)
F(17) C(61) 1.35(1)
F(18) C(62) 1.32(1)
F(19) C(63) 1.34(2)
F(20) C(64) 1.37(1)
F(21) C(66) 1.36(1)
F(22) C(67) 1.35(2)
F(23) C(68) 1.35(1)
F(24) C(69) 1.37(1)
F(25) C(70) 1.35(1)
F(26) C(72) 1.36(1)
F(27) C(73) 1.33(2)
F(28) C(74) 1.35(1)
F(29) C(75) 1.33(2)
F(30) C(76) 1.37(2)
F(31) C(78) 1.36(1)
F(32) C(79) 1.37(2)
F(33) C(80) 1.38(2)
F(34) C(81) 1.36(1)
F(35) C(82) 1.36(2)
F(36) C(84) 1.34(1)
F(37) C(85) 1.34(2)
F(38) C(86) 1.34(1)
F(39) C(87) 1.34(2)
F(40) C(88) 1.32(2)
N(1) C(1) 1.30(1)
N(1) C(4) 1.40(1)
N(2) C(6) 1.35(1)
N(2) C(9) 1.39(1)
N(3) C(11) 1.40(1)
N(3) C(14) 1.34(1)
N(4) C(16) 1.37(1)
N(4) C(19) 1.40(1)
N(5) C(21) 1.32(1)
N(5) C(24) 1.40(1)
N(6) C(26) 1.38(1)
N(6) C(29) 1.36(1)
N(7) C(31) 1.42(1)
N(7) C(34) 1.33(1)
N(8) C(36) 1.36(2)
N(8) C(39) 1.39(1)
N(9) C(89) 1.47(2)
N(9) C(90) 1.47(1)
N(9) C(91) 1.48(1)
C(1) C(2) 1.50(1)
C(1) C(40) 1.46(1)
C(2) C(3) 1.54(1)
C(2) C(89) 1.55(1)
C(3) C(4) 1.50(1)
C(3) C(90) 1.55(1)
C(4) C(5) 1.39(1)
C(5) C(6) 1.45(1)
C(5) C(41) 1.50(1)
C(6) C(7) 1.41(1)
C(7) C(8) 1.34(1)
C(8) C(9) 1.43(1)
C(9) C(10) 1.41(1)
C(10) C(11) 1.39(1)
C(10) C(47) 1.50(1)
C(11) C(12) 1.44(1)
C(12) C(13) 1.36(1)
C(13) C(14) 1.45(2)
C(14) C(15) 1.45(1)
C(15) C(16) 1.38(2)
C(15) C(53) 1.52(1)
C(16) C(17) 1.46(1)
C(17) C(18) 1.34(2)
C(18) C(19) 1.46(1)
C(19) C(20) 1.36(1)
C(20) C(21) 1.47(1)
C(20) C(59) 1.51(2)
C(21) C(22) 1.45(1)
C(22) C(23) 1.37(1)
C(23) C(24) 1.47(2)
C(24) C(25) 1.38(1)
C(25) C(26) 1.42(1)
C(25) C(65) 1.54(1)
C(26) C(27) 1.39(1)
C(27) C(28) 1.39(1)
C(28) C(29) 1.39(1)
C(29) C(30) 1.43(1)
C(30) C(31) 1.41(1)
C(30) C(71) 1.51(1)
C(31) C(32) 1.42(1)
C(32) C(33) 1.33(1)
C(33) C(34) 1.44(1)
C(34) C(35) 1.44(1)
C(35) C(36) 1.39(2)
C(35) C(77) 1.54(2)
C(36) C(37) 1.44(1)
C(37) C(38) 1.34(2)
C(38) C(39) 1.44(1)
C(39) C(40) 1.39(2)
C(40) C(83) 1.48(1)
C(41) C(42) 1.41(1)
C(41) C(46) 1.38(2)
C(42) C(43) 1.39(1)
C(43) C(44) 1.40(2)
C(44) C(45) 1.37(2)
C(45) C(46) 1.35(1)
C(47) C(48) 1.34(2)
C(47) C(52) 1.40(2)
C(48) C(49) 1.41(1)
C(49) C(50) 1.37(2)
C(50) C(51) 1.39(2)
C(51) C(52) 1.38(1)
C(53) C(54) 1.36(2)
C(53) C(58) 1.42(2)
C(54) C(55) 1.36(1)
C(55) C(56) 1.39(2)
C(56) C(57) 1.35(2)
C(57) C(58) 1.38(2)
C(59) C(20) 1.51(2)
C(59) C(60) 1.35(1)
C(59) C(64) 1.38(2)
C(60) C(59) 1.35(1)
C(60) C(61) 1.40(2)
C(61) C(62) 1.37(2)
C(62) F(18) 1.32(1)
C(62) C(61) 1.37(2)
C(62) C(63) 1.39(2)
C(63) C(62) 1.39(2)
C(63) C(64) 1.37(2)
C(64) C(59) 1.38(2)
C(65) C(66) 1.37(2)
C(65) C(70) 1.38(1)
C(66) C(67) 1.38(2)
C(67) C(68) 1.36(1)
C(68) C(69) 1.37(2)
C(69) C(70) 1.37(2)
C(71) C(72) 1.37(2)
C(71) C(76) 1.38(2)
C(72) C(73) 1.38(1)
C(73) C(74) 1.36(2)
C(74) C(75) 1.40(2)
C(75) C(76) 1.36(1)
C(77) C(78) 1.36(2)
C(77) C(82) 1.36(2)
C(78) C(79) 1.39(2)
C(79) C(80) 1.34(2)
C(80) C(81) 1.29(2)
C(81) C(82) 1.39(2)
C(83) C(84) 1.36(2)
C(83) C(88) 1.39(1)
C(84) C(85) 1.36(2)
C(85) C(86) 1.36(2)
C(86) C(87) 1.34(2)
C(87) C(88) 1.37(2)
C(92) C(93) 1.28(3)
C(93) C(94) 1.33(3)
C(94) C(95) 1.65(2)
C(95) C(96) 1.40(2)
C(96) C(97) 1.71(2)
C(97) C(98) 1.52(2)
C(100) C(101) 1.57(3)
C(101) C(102) 1.45(3)
C(102) C(103) 1.53(2)
C(103) C(104) 1.58(2)
C(104) C(105) 1.51(2)
C(105) C(106) 1.50(3)
N(2) H(17) 0.9500
N(4) H(18) 0.9500
N(6) H(19) 0.9499
N(8) H(20) 0.9500
C(2) H(1) 0.9500
C(3) H(2) 0.9499
C(7) H(3) 0.9500
C(8) H(4) 0.9500
C(12) H(5) 0.9500
C(13) H(6) 0.9500
C(17) H(7) 0.9500
C(18) H(8) 0.9500
C(22) H(9) 0.9499
C(23) H(10) 0.9500
C(27) H(11) 0.9500
C(28) H(12) 0.9499
C(32) H(13) 0.9500
C(33) H(14) 0.9499
C(37) H(15) 0.9500
C(38) H(16) 0.9501
C(89) H(58) 0.9499
C(89) H(59) 0.9500
C(90) H(56) 0.9500
C(90) H(57) 0.9500
C(91) H(51) 0.9500
C(91) H(52) 0.9500
C(91) H(53) 0.9500
C(99) H(21) 0.9500
C(99) H(22) 0.9501
C(100) H(23) 0.9500
C(100) H(24) 0.9500
C(100) H(25) 0.9500
C(101) H(26) 0.9501
C(101) H(27) 0.9500
C(102) H(28) 0.9501
C(102) H(29) 0.9501
C(103) H(30) 0.9500
C(103) H(31) 0.9499
C(104) H(32) 0.9501
C(104) H(33) 0.9500
C(105) H(34) 0.9499
C(105) H(35) 0.9502
C(106) H(36) 0.9500
C(106) H(37) 0.9500
C(106) H(38) 0.9500
C(107) H(39) 0.9500
C(107) H(40) 0.9501

loop_
_geom_contact_atom_site_label_1
_geom_contact_atom_site_label_2
_geom_contact_distance
_geom_contact_site_symmetry_2
Cl(1) Cl(2) 2.59(3) .
Cl(1) F(19) 3.15(2) 66502
Cl(1) F(22) 3.24(2) 56501
Cl(1) F(22) 3.45(2) 66502
Cl(2) F(19) 3.58(2) 66502
Cl(3) Cl(4) 2.57(3) .
F(1) F(2) 2.715(7) .
F(1) F(16) 2.878(9) .
F(1) F(25) 3.037(9) .
F(1) F(40) 2.95(1) .
F(1) N(1) 2.88(1) .
F(1) N(5) 3.31(1) .
F(1) C(4) 3.06(1) .
F(1) C(5) 2.83(1) .
F(1) C(19) 3.55(1) .
F(1) C(20) 3.29(1) .
F(1) C(21) 3.02(1) .
F(1) C(22) 3.35(1) .
F(1) C(41) 2.38(1) .
F(1) C(43) 2.34(1) .
F(2) F(3) 2.73(1) .
F(2) F(16) 2.97(1) .
F(2) F(39) 3.53(2) .
F(2) F(40) 3.56(1) .
F(2) N(4) 3.55(1) .
F(2) C(17) 3.52(1) .
F(2) C(18) 3.33(1) .
F(2) C(18) 3.40(1) 66502
F(2) C(19) 3.34(1) .
F(2) C(42) 2.39(1) .
F(2) C(44) 2.40(2) .
F(3) F(4) 2.72(1) .
F(3) F(11) 3.54(1) .
F(3) F(17) 3.197(9) 66502
F(3) F(18) 3.068(9) 66502
F(3) C(43) 2.36(1) .
F(3) C(45) 2.38(1) .
F(3) C(60) 3.50(1) 66502
F(3) C(61) 2.89(1) 66502
F(3) C(62) 2.83(1) 66502
F(3) C(63) 3.38(1) 66502
F(4) F(5) 2.692(7) .
F(4) C(44) 2.33(2) .
F(4) C(46) 2.35(1) .
F(5) N(2) 3.25(1) .
F(5) C(5) 2.85(1) .
F(5) C(6) 3.13(1) .
F(5) C(41) 2.35(1) .
F(5) C(44) 3.57(1) .
F(5) C(45) 2.32(1) .
F(6) F(7) 2.687(9) .
F(6) F(19) 3.537(8) 65501
F(6) C(10) 2.87(1) .
F(6) C(11) 3.39(1) .
F(6) C(12) 3.41(1) .
F(6) C(47) 2.33(1) .
F(6) C(49) 2.32(1) .
F(6) C(50) 3.57(1) .
F(6) C(52) 3.59(2) .
F(7) F(8) 2.73(1) .
F(7) F(19) 2.95(1) 65501
F(7) F(20) 3.229(9) 65501
F(7) C(48) 2.40(1) .
F(7) C(50) 2.34(2) .
F(7) C(63) 3.58(1) 65501
F(8) F(9) 2.74(1) .
F(8) C(49) 2.37(1) .
F(8) C(51) 2.37(1) .
F(9) F(10) 2.708(9) .
F(9) C(50) 2.39(2) .
F(9) C(52) 2.37(1) .
F(10) C(8) 3.54(1) .
F(10) C(9) 3.25(1) .
F(10) C(10) 2.82(1) .
F(10) C(11) 3.59(1) .
F(10) C(47) 2.39(1) .
F(10) C(48) 3.58(2) .
F(10) C(51) 2.36(1) .
F(11) F(12) 2.687(8) .
F(11) F(17) 3.185(9) 66502
F(11) F(18) 3.564(9) 66502
F(11) C(14) 3.24(1) .
F(11) C(15) 2.81(1) .
F(11) C(53) 2.33(1) .
F(11) C(55) 2.34(1) .
F(12) F(13) 2.72(1) .
F(12) F(17) 3.47(1) 66502
F(12) F(18) 3.47(1) 66502
F(12) F(23) 3.443(8) 66502
F(12) C(54) 2.35(1) .
F(12) C(56) 2.38(2) .
F(12) C(57) 3.59(2) .
F(13) F(14) 2.71(1) .
F(13) F(23) 3.208(9) 66502
F(13) F(24) 3.07(1) 66502
F(13) F(31) 3.022(7) 66502
F(13) F(34) 2.88(1) 56401
F(13) C(55) 2.36(1) .
F(13) C(57) 2.34(2) .
F(14) F(15) 2.680(9) .
F(14) C(37) 3.52(1) 66502
F(14) C(38) 3.35(1) 66502
F(14) C(55) 3.58(2) .
F(14) C(56) 2.32(2) .
F(14) C(58) 2.35(1) .
F(15) C(15) 2.89(1) .
F(15) C(16) 3.18(1) .
F(15) C(17) 3.20(1) .
F(15) C(53) 2.40(1) .
F(15) C(56) 3.59(2) .
F(15) C(57) 2.34(2) .
F(16) F(17) 2.70(1) .
F(16) F(25) 3.249(7) .
F(16) F(40) 3.08(1) .
F(16) N(5) 3.463(9) .
F(16) C(17) 3.57(1) 66502
F(16) C(19) 3.36(1) .
F(16) C(20) 2.84(1) .
F(16) C(21) 3.48(1) .
F(16) C(59) 2.34(1) .
F(16) C(61) 2.34(2) .
F(16) C(64) 3.56(1) .
F(17) F(3) 3.197(9) 66502
F(17) F(11) 3.185(9) 66502
F(17) F(12) 3.47(1) 66502
F(17) F(18) 2.72(1) .
F(17) F(24) 2.956(8) .
F(17) C(17) 3.59(1) 66502
F(17) C(53) 3.28(1) 66502
F(17) C(54) 2.89(1) 66502
F(17) C(55) 3.02(2) 66502
F(17) C(56) 3.59(1) 66502
F(17) C(60) 2.38(1) .
F(17) C(62) 2.35(1) .
F(17) C(63) 3.59(1) .
F(17) C(69) 3.60(1) .
F(18) F(3) 3.068(9) 66502
F(18) F(11) 3.564(9) 66502
F(18) F(12) 3.47(1) 66502
F(18) F(19) 2.70(1) .
F(18) C(8) 3.36(1) 45501
F(18) C(61) 2.35(2) .
F(18) C(63) 2.36(1) .
F(19) Cl(1) 3.15(2) 66502
F(19) Cl(2) 3.58(2) 66502
F(19) F(6) 3.537(8) 45501
F(19) F(7) 2.95(1) 45501
F(19) F(20) 2.71(1) .
F(19) C(48) 3.23(1) 45501
F(19) C(49) 2.88(1) 45501
F(19) C(50) 3.40(1) 45501
F(19) C(61) 3.57(2) .
F(19) C(62) 2.34(1) .
F(19) C(64) 2.37(2) .
F(20) F(7) 3.229(9) 45501
F(20) C(20) 2.84(1) .
F(20) C(21) 3.44(1) .
F(20) C(59) 2.37(1) .
F(20) C(60) 3.57(1) .
F(20) C(63) 2.34(1) .
F(21) F(22) 2.694(9) .
F(21) N(6) 3.18(1) .
F(21) C(25) 2.84(1) .
F(21) C(26) 3.12(1) .
F(21) C(65) 2.36(1) .
F(21) C(67) 2.34(1) .
F(21) C(68) 3.59(1) .
F(21) C(70) 3.59(1) .
F(22) Cl(1) 3.24(2) 54501
F(22) Cl(1) 3.45(2) 66502
F(22) F(23) 2.715(9) .
F(22) C(66) 2.37(1) .
F(22) C(68) 2.35(1) .
F(22) C(69) 3.60(2) .
F(22) C(99) 3.44(1) 66502
F(23) F(12) 3.443(8) 66502
F(23) F(13) 3.208(9) 66502
F(23) F(24) 2.74(1) .
F(23) F(31) 2.714(9) .
F(23) C(67) 2.35(1) .
F(23) C(69) 2.37(2) .
F(24) F(13) 3.07(1) 66502
F(24) F(25) 2.687(9) .
F(24) C(56) 3.15(1) 66502
F(24) C(57) 3.50(1) 66502
F(24) C(61) 3.56(1) .
F(24) C(68) 2.37(2) .
F(24) C(70) 2.36(1) .
F(25) F(40) 3.05(1) .
F(25) N(1) 3.53(1) .
F(25) N(5) 2.94(1) .
F(25) N(8) 3.464(9) .
F(25) C(1) 3.08(1) .
F(25) C(2) 3.40(1) .
F(25) C(24) 3.10(1) .
F(25) C(25) 2.88(1) .
F(25) C(39) 3.35(1) .
F(25) C(40) 3.20(1) .
F(25) C(65) 2.36(1) .
F(25) C(66) 3.59(1) .
F(25) C(68) 3.60(2) .
F(25) C(69) 2.33(2) .
F(26) F(27) 2.704(8) .
F(26) C(28) 3.43(1) .
F(26) C(29) 3.25(1) .
F(26) C(30) 2.80(1) .
F(26) C(71) 2.36(1) .
F(26) C(73) 2.33(1) .
F(26) C(74) 3.58(1) .
F(26) C(76) 3.59(2) .
F(27) F(28) 2.71(1) .
F(27) C(72) 2.38(1) .
F(27) C(74) 2.33(2) .
F(28) F(29) 2.72(1) .
F(28) F(38) 2.93(1) 64501
F(28) F(39) 3.22(1) 64501
F(28) C(73) 2.36(1) .
F(28) C(75) 2.37(1) .
F(28) C(76) 3.60(1) .
F(28) C(93) 3.55(3) 64501
F(29) F(30) 2.695(8) .
F(29) C(74) 2.37(2) .
F(29) C(76) 2.34(1) .
F(30) C(30) 2.88(1) .
F(30) C(31) 3.33(1) .
F(30) C(32) 3.33(1) .
F(30) C(71) 2.36(1) .
F(30) C(72) 3.58(2) .
F(30) C(75) 2.34(1) .
F(31) F(13) 3.022(7) 66502
F(31) F(32) 2.69(1) .
F(31) C(35) 2.86(1) .
F(31) C(36) 3.14(2) .
F(31) C(37) 3.31(2) .
F(31) C(68) 3.18(1) .
F(31) C(77) 2.37(1) .
F(31) C(79) 2.36(2) .
F(31) C(80) 3.59(2) .
F(31) C(82) 3.58(1) .
F(32) F(33) 2.74(1) .
F(32) F(34) 3.39(1) 65602
F(32) C(78) 2.38(2) .
F(32) C(80) 2.37(2) .
F(32) C(81) 3.56(2) .
F(32) C(81) 3.40(2) 65602
F(33) F(34) 2.70(1) .
F(33) C(37) 3.32(1) 65602
F(33) C(78) 3.45(1) 65602
F(33) C(79) 2.35(2) .
F(33) C(79) 3.44(2) 65602
F(33) C(81) 2.31(2) .
F(33) C(82) 3.60(2) .
F(34) F(13) 2.88(1) 54601
F(34) F(32) 3.39(1) 65602
F(34) F(35) 2.68(1) .
F(34) C(56) 3.56(1) 54601
F(34) C(79) 3.55(2) .
F(34) C(80) 2.32(2) .
F(34) C(82) 2.36(2) .
F(35) C(33) 3.02(1) .
F(35) C(34) 3.22(1) .
F(35) C(35) 2.86(1) .
F(35) C(77) 2.35(1) .
F(35) C(78) 3.57(1) .
F(35) C(80) 3.55(2) .
F(35) C(81) 2.37(2) .
F(36) F(37) 2.69(1) .
F(36) C(1) 3.47(2) .
F(36) C(39) 3.36(2) .
F(36) C(40) 2.75(2) .
F(36) C(83) 2.30(2) .
F(36) C(85) 2.32(1) .
F(36) C(86) 3.57(1) .
F(36) C(88) 3.54(2) .
F(36) C(100) 3.58(3) .
F(36) C(102) 3.44(3) .
F(37) F(38) 2.66(1) .
F(37) C(84) 2.35(2) .
F(37) C(86) 2.32(2) .
F(37) C(87) 3.52(2) .
F(37) C(103) 3.44(2) .
F(37) C(104) 3.37(2) .
F(37) C(105) 3.36(3) .
F(38) F(28) 2.93(1) 46501
F(38) F(39) 2.69(2) .
F(38) C(84) 3.57(1) .
F(38) C(85) 2.33(1) .
F(38) C(87) 2.35(2) .
F(39) F(28) 3.22(1) 46501
F(39) F(40) 2.70(1) .
F(39) C(17) 3.43(2) 66502
F(39) C(18) 3.11(2) 66502
F(39) C(85) 3.52(2) .
F(39) C(86) 2.29(2) .
F(39) C(88) 2.34(1) .
F(40) N(1) 3.28(1) .
F(40) C(1) 3.40(1) .
F(40) C(39) 3.55(1) .
F(40) C(40) 2.84(1) .
F(40) C(42) 3.48(2) .
F(40) C(83) 2.33(2) .
F(40) C(84) 3.52(2) .
F(40) C(86) 3.56(2) .
F(40) C(87) 2.33(2) .
O(1) C(92) 1.94(4) 66602
O(1) C(93) 3.59(5) .
O(1) C(93) 1.99(4) 66602
O(1) C(94) 2.47(4) 66602
N(1) N(9) 3.45(1) .
N(1) C(2) 2.35(1) .
N(1) C(3) 2.41(1) .
N(1) C(5) 2.40(1) .
N(1) C(40) 2.37(1) .
N(1) C(41) 2.80(1) .
N(1) C(42) 3.03(1) .
N(1) C(83) 2.72(1) .
N(1) C(84) 3.46(2) .
N(1) C(88) 3.16(1) .
N(1) C(89) 3.45(1) .
N(1) C(90) 3.39(1) .
N(1) C(100) 3.51(3) .
N(2) N(3) 2.77(1) .
N(2) C(5) 2.41(1) .
N(2) C(7) 2.20(1) .
N(2) C(8) 2.22(1) .
N(2) C(10) 2.46(1) .
N(2) C(11) 2.97(1) .
N(2) C(22) 3.33(2) .
N(2) C(23) 3.60(2) .
N(2) C(41) 2.76(1) .
N(2) C(42) 3.59(1) .
N(2) C(46) 3.14(1) .
N(3) N(4) 2.74(1) .
N(3) C(9) 2.95(1) .
N(3) C(10) 2.45(1) .
N(3) C(12) 2.33(1) .
N(3) C(13) 2.31(1) .
N(3) C(15) 2.46(1) .
N(3) C(16) 2.94(1) .
N(4) C(14) 2.90(1) .
N(4) C(15) 2.42(1) .
N(4) C(17) 2.26(1) .
N(4) C(18) 2.28(1) .
N(4) C(20) 2.46(1) .
N(4) C(21) 3.07(1) .
N(4) C(22) 3.13(1) .
N(4) C(43) 3.54(1) .
N(5) C(20) 2.38(1) .
N(5) C(22) 2.30(1) .
N(5) C(23) 2.34(1) .
N(5) C(25) 2.40(1) .
N(5) C(59) 2.68(1) .
N(5) C(60) 3.18(1) .
N(5) C(64) 3.31(1) .
N(5) C(65) 2.70(1) .
N(5) C(70) 2.98(1) .
N(6) N(7) 2.73(1) .
N(6) C(2) 3.45(1) .
N(6) C(25) 2.40(1) .
N(6) C(27) 2.22(1) .
N(6) C(28) 2.21(1) .
N(6) C(30) 2.42(1) .
N(6) C(31) 2.91(1) .
N(6) C(65) 2.79(1) .
N(6) C(66) 3.16(1) .
N(7) N(8) 2.77(1) .
N(7) C(29) 2.96(1) .
N(7) C(30) 2.47(1) .
N(7) C(32) 2.32(1) .
N(7) C(33) 2.29(1) .
N(7) C(35) 2.41(1) .
N(7) C(36) 2.92(1) .
N(8) C(1) 3.12(1) .
N(8) C(2) 3.12(1) .
N(8) C(34) 2.95(1) .
N(8) C(35) 2.43(2) .
N(8) C(37) 2.24(1) .
N(8) C(38) 2.25(1) .
N(8) C(40) 2.51(1) .
N(8) C(70) 3.59(1) .
N(8) C(89) 3.34(1) .
N(9) C(1) 3.04(1) .
N(9) C(2) 2.33(1) .
N(9) C(3) 2.39(1) .
N(9) C(4) 3.19(1) .
N(9) C(100) 3.59(2) .
C(1) C(3) 2.38(1) .
C(1) C(4) 2.18(1) .
C(1) C(5) 3.46(1) .
C(1) C(39) 2.54(2) .
C(1) C(83) 2.47(1) .
C(1) C(84) 3.32(2) .
C(1) C(88) 3.30(1) .
C(1) C(89) 2.54(1) .
C(1) C(90) 3.33(1) .
C(2) C(4) 2.35(1) .
C(2) C(26) 3.52(2) .
C(2) C(39) 3.20(1) .
C(2) C(40) 2.65(1) .
C(2) C(90) 2.43(2) .
C(3) C(5) 2.60(1) .
C(3) C(6) 3.16(1) .
C(3) C(7) 3.31(1) .
C(3) C(26) 3.53(2) .
C(3) C(27) 3.59(1) .
C(3) C(89) 2.45(1) .
C(4) C(6) 2.52(1) .
C(4) C(7) 3.28(1) .
C(4) C(40) 3.56(1) .
C(4) C(41) 2.50(1) .
C(4) C(42) 3.15(1) .
C(4) C(46) 3.59(1) .
C(4) C(89) 3.45(1) .
C(4) C(90) 2.55(1) .
C(5) C(7) 2.64(1) .
C(5) C(42) 2.51(1) .
C(5) C(46) 2.53(1) .
C(5) C(90) 3.46(1) .
C(6) C(8) 2.25(1) .
C(6) C(9) 2.27(1) .
C(6) C(23) 3.44(2) .
C(6) C(41) 2.48(1) .
C(6) C(42) 3.50(1) .
C(6) C(46) 3.15(1) .
C(7) C(9) 2.25(1) .
C(7) C(90) 3.52(1) .
C(8) F(18) 3.36(1) 65501
C(8) C(10) 2.60(1) .
C(8) C(47) 3.06(1) .
C(8) C(52) 3.51(2) .
C(9) C(11) 2.49(1) .
C(9) C(47) 2.48(1) .
C(9) C(48) 3.41(1) .
C(9) C(52) 3.23(1) .
C(10) C(12) 2.55(1) .
C(10) C(14) 3.52(1) .
C(10) C(48) 2.51(1) .
C(10) C(52) 2.51(1) .
C(11) C(13) 2.25(1) .
C(11) C(14) 2.19(1) .
C(11) C(15) 3.59(1) .
C(11) C(47) 2.48(1) .
C(11) C(48) 3.29(1) .
C(11) C(52) 3.41(1) .
C(12) C(14) 2.25(1) .
C(12) C(47) 3.02(1) .
C(12) C(48) 3.43(1) .
C(13) C(15) 2.58(2) .
C(13) C(53) 3.06(1) .
C(14) C(16) 2.48(2) .
C(14) C(53) 2.55(1) .
C(14) C(54) 3.27(1) .
C(14) C(58) 3.57(1) .
C(15) C(17) 2.58(2) .
C(15) C(19) 3.59(2) .
C(15) C(54) 2.52(2) .
C(15) C(58) 2.56(1) .
C(16) C(18) 2.28(2) .
C(16) C(19) 2.27(2) .
C(16) C(20) 3.59(2) .
C(16) C(53) 2.52(2) .
C(16) C(54) 3.53(2) .
C(16) C(58) 3.20(1) .
C(17) F(16) 3.57(1) 66502
C(17) F(17) 3.59(1) 66502
C(17) F(39) 3.43(2) 66502
C(17) C(19) 2.26(1) .
C(17) C(20) 3.57(1) .
C(17) C(53) 3.10(2) .
C(17) C(58) 3.34(2) .
C(18) F(2) 3.40(1) 66502
C(18) F(39) 3.11(2) 66502
C(18) C(20) 2.52(1) .
C(18) C(59) 3.00(2) .
C(18) C(60) 3.56(2) .
C(19) C(21) 2.52(1) .
C(19) C(22) 3.23(1) .
C(19) C(59) 2.49(2) .
C(19) C(60) 3.30(2) .
C(19) C(64) 3.44(2) .
C(20) C(22) 2.65(1) .
C(20) C(24) 3.55(1) .
C(20) C(60) 2.51(1) .
C(20) C(64) 2.52(2) .
C(21) C(23) 2.26(1) .
C(21) C(24) 2.17(1) .
C(21) C(25) 3.47(1) .
C(21) C(59) 2.48(1) .
C(21) C(60) 3.30(1) .
C(21) C(64) 3.28(2) .
C(22) C(24) 2.25(1) .
C(23) C(25) 2.59(1) .
C(23) C(26) 3.23(1) .
C(23) C(27) 3.39(1) .
C(24) C(26) 2.52(1) .
C(24) C(27) 3.27(1) .
C(24) C(65) 2.45(1) .
C(24) C(66) 3.49(2) .
C(24) C(70) 3.13(1) .
C(25) C(27) 2.59(1) .
C(25) C(29) 3.57(1) .
C(25) C(66) 2.53(2) .
C(25) C(70) 2.55(1) .
C(26) C(28) 2.24(1) .
C(26) C(29) 2.25(1) .
C(26) C(65) 2.52(1) .
C(26) C(66) 3.18(2) .
C(26) C(70) 3.55(1) .
C(27) C(29) 2.26(1) .
C(28) C(30) 2.59(1) .
C(28) C(71) 3.11(1) .
C(28) C(72) 3.50(1) .
C(29) C(31) 2.50(1) .
C(29) C(71) 2.52(1) .
C(29) C(72) 3.24(1) .
C(29) C(76) 3.51(1) .
C(30) C(32) 2.55(1) .
C(30) C(33) 3.59(1) .
C(30) C(34) 3.52(1) .
C(30) C(72) 2.49(1) .
C(30) C(76) 2.55(1) .
C(31) C(33) 2.22(2) .
C(31) C(34) 2.18(1) .
C(31) C(35) 3.57(1) .
C(31) C(71) 2.50(1) .
C(31) C(72) 3.43(1) .
C(31) C(76) 3.29(1) .
C(32) C(34) 2.24(1) .
C(32) C(71) 3.05(1) .
C(32) C(76) 3.40(1) .
C(33) C(35) 2.58(1) .
C(33) C(77) 3.12(1) .
C(33) C(82) 3.28(2) .
C(34) C(36) 2.49(1) .
C(34) C(77) 2.57(2) .
C(34) C(78) 3.56(2) .
C(34) C(82) 3.25(2) .
C(35) C(37) 2.56(1) .
C(35) C(39) 3.59(2) .
C(35) C(78) 2.53(2) .
C(35) C(82) 2.54(2) .
C(36) C(38) 2.26(2) .
C(36) C(39) 2.27(2) .
C(36) C(77) 2.50(2) .
C(36) C(78) 3.19(2) .
C(36) C(82) 3.52(2) .
C(37) F(14) 3.52(1) 66502
C(37) F(33) 3.32(1) 65602
C(37) C(39) 2.27(2) .
C(37) C(77) 3.01(2) .
C(37) C(78) 3.39(2) .
C(38) F(14) 3.35(1) 66502
C(38) C(40) 2.52(2) .
C(38) C(83) 2.97(2) .
C(39) C(83) 2.48(2) .
C(39) C(84) 3.33(2) .
C(39) C(88) 3.42(2) .
C(40) C(84) 2.48(2) .
C(40) C(88) 2.53(1) .
C(40) C(89) 3.32(1) .
C(41) C(43) 2.43(1) .
C(41) C(44) 2.77(1) .
C(41) C(45) 2.40(1) .
C(42) C(44) 2.39(2) .
C(42) C(45) 2.77(2) .
C(42) C(46) 2.38(2) .
C(43) C(45) 2.41(2) .
C(43) C(46) 2.75(2) .
C(44) C(46) 2.34(1) .
C(47) C(49) 2.43(1) .
C(47) C(50) 2.80(1) .
C(47) C(51) 2.43(1) .
C(48) F(19) 3.23(1) 65501
C(48) C(50) 2.37(2) .
C(48) C(51) 2.73(2) .
C(48) C(52) 2.33(2) .
C(49) F(19) 2.88(1) 65501
C(49) C(51) 2.39(2) .
C(49) C(52) 2.76(2) .
C(50) F(19) 3.40(1) 65501
C(50) C(52) 2.39(2) .
C(53) F(17) 3.28(1) 66502
C(53) C(55) 2.37(2) .
C(53) C(56) 2.80(1) .
C(53) C(57) 2.42(1) .
C(54) F(17) 2.89(1) 66502
C(54) C(56) 2.40(1) .
C(54) C(57) 2.73(2) .
C(54) C(58) 2.37(2) .
C(55) F(17) 3.02(2) 66502
C(55) C(57) 2.35(2) .
C(55) C(58) 2.73(2) .
C(56) F(17) 3.59(1) 66502
C(56) F(24) 3.15(1) 66502
C(56) F(34) 3.56(1) 56401
C(56) C(58) 2.39(2) .
C(57) F(24) 3.50(1) 66502
C(59) F(16) 2.34(1) .
C(59) F(20) 2.37(1) .
C(59) N(5) 2.68(1) .
C(59) C(18) 3.00(2) .
C(59) C(19) 2.49(2) .
C(59) C(21) 2.48(1) .
C(59) C(61) 2.41(2) .
C(59) C(62) 2.83(2) .
C(59) C(63) 2.41(2) .
C(60) F(3) 3.50(1) 66502
C(60) C(62) 2.41(2) .
C(60) C(63) 2.72(2) .
C(60) C(64) 2.31(2) .
C(61) F(3) 2.89(1) 66502
C(61) C(59) 2.41(2) .
C(61) C(63) 2.35(2) .
C(61) C(64) 2.70(2) .
C(62) F(3) 2.83(1) 66502
C(62) F(17) 2.35(1) .
C(62) F(19) 2.34(1) .
C(62) C(59) 2.83(2) .
C(62) C(60) 2.41(2) .
C(62) C(64) 2.39(2) .
C(63) F(3) 3.38(1) 66502
C(63) F(7) 3.58(1) 45501
C(63) C(59) 2.41(2) .
C(64) C(62) 2.39(2) .
C(65) C(67) 2.41(2) .
C(65) C(68) 2.78(2) .
C(65) C(69) 2.40(1) .
C(66) C(68) 2.37(1) .
C(66) C(69) 2.72(1) .
C(66) C(70) 2.34(2) .
C(67) C(69) 2.36(2) .
C(67) C(70) 2.73(2) .
C(68) C(70) 2.38(2) .
C(71) C(73) 2.42(2) .
C(71) C(74) 2.78(1) .
C(71) C(75) 2.41(1) .
C(72) C(74) 2.36(2) .
C(72) C(75) 2.74(2) .
C(72) C(76) 2.33(2) .
C(73) C(75) 2.41(2) .
C(73) C(76) 2.74(2) .
C(74) C(76) 2.37(2) .
C(77) C(79) 2.40(2) .
C(77) C(80) 2.76(2) .
C(77) C(81) 2.40(2) .
C(78) F(33) 3.45(1) 65602
C(78) C(80) 2.37(2) .
C(78) C(81) 2.70(2) .
C(78) C(82) 2.31(2) .
C(79) F(33) 3.44(2) 65602
C(79) C(80) 3.43(2) 65602
C(79) C(81) 2.29(2) .
C(79) C(82) 2.69(2) .
C(80) C(79) 3.43(2) 65602
C(80) C(80) 3.43(2) 65602
C(80) C(82) 2.33(2) .
C(81) F(32) 3.40(2) 65602
C(83) C(85) 2.40(2) .
C(83) C(86) 2.81(2) .
C(83) C(87) 2.40(1) .
C(84) C(86) 2.36(2) .
C(84) C(87) 2.66(2) .
C(84) C(88) 2.31(2) .
C(85) C(87) 2.30(2) .
C(85) C(88) 2.70(2) .
C(86) C(88) 2.37(2) .
C(89) C(90) 2.33(2) .
C(89) C(91) 2.46(2) .
C(90) C(91) 2.45(2) .
C(92) O(1) 1.94(4) 66602
C(92) C(94) 2.32(3) .
C(93) F(28) 3.55(3) 46501
C(93) O(1) 1.99(4) 66602
C(93) C(95) 2.75(3) .
C(94) O(1) 2.47(4) 66602
C(94) C(96) 2.58(3) .
C(95) C(97) 2.50(2) .
C(95) C(98) 3.14(2) .
C(96) C(98) 2.66(2) .
C(99) F(22) 3.44(1) 66502
C(100) C(102) 2.49(3) .
C(100) C(103) 3.15(3) .
C(101) C(103) 2.49(2) .
C(102) C(104) 2.61(2) .
C(103) C(105) 2.60(3) .
C(104) C(106) 2.53(2) .
Cl(1) H(21) 2.1368 .
Cl(1) H(22) 2.1456 .
Cl(2) H(3) 3.5782 46501
Cl(2) H(12) 2.9643 46501
Cl(2) H(21) 2.1538 .
Cl(2) H(22) 2.1844 .
Cl(2) H(57) 3.3649 46501
Cl(3) H(39) 1.9969 .
Cl(3) H(40) 1.9812 .
Cl(4) H(39) 2.0416 .
Cl(4) H(40) 2.0322 .
F(1) H(18) 3.5750 .
F(2) H(8) 2.6114 66502
F(5) H(17) 3.1225 .
F(5) H(24) 3.4409 .
F(6) H(5) 3.0542 .
F(10) H(4) 3.3471 .
F(13) H(15) 3.5042 66502
F(14) H(15) 3.2006 66502
F(14) H(16) 2.8236 66502
F(15) H(7) 3.0047 .
F(15) H(38) 3.1266 55401
F(16) H(7) 2.9470 66502
F(16) H(8) 3.4980 .
F(17) H(7) 2.9616 66502
F(18) H(4) 3.0650 45501
F(18) H(21) 3.0482 54501
F(18) H(22) 3.5057 54501
F(21) H(19) 3.0176 .
F(21) H(22) 2.8741 66502
F(22) H(22) 2.7077 66502
F(23) H(21) 3.1601 54501
F(25) H(1) 2.8732 .
F(25) H(20) 3.3912 .
F(26) H(12) 3.1500 .
F(26) H(52) 2.7680 .
F(26) H(57) 3.5890 .
F(26) H(58) 2.9814 .
F(30) H(13) 2.9614 .
F(31) H(15) 3.0692 .
F(33) H(15) 2.3805 65602
F(35) H(14) 2.5271 .
F(36) H(23) 2.9912 .
F(36) H(25) 3.3988 .
F(36) H(28) 2.6704 .
F(36) H(30) 3.2360 .
F(36) H(32) 2.9703 .
F(36) H(39) 3.1097 .
F(36) H(40) 3.5554 .
F(37) H(30) 2.7103 .
F(37) H(32) 3.0166 .
F(37) H(34) 2.6031 .
F(39) H(7) 3.2681 66502
F(39) H(8) 2.5940 66502
F(40) H(7) 3.1789 66502
N(1) H(1) 2.9684 .
N(1) H(2) 3.1011 .
N(1) H(23) 2.7992 .
N(1) H(24) 3.5183 .
N(1) H(56) 3.5300 .
N(2) H(3) 3.1152 .
N(2) H(4) 3.1421 .
N(2) H(9) 2.8672 .
N(2) H(10) 3.4149 .
N(2) H(18) 3.2483 .
N(3) H(5) 3.2413 .
N(3) H(6) 3.2114 .
N(3) H(9) 3.0506 .
N(3) H(17) 2.1500 .
N(3) H(18) 2.1029 .
N(4) H(7) 3.1723 .
N(4) H(8) 3.1983 .
N(4) H(9) 2.7024 .
N(4) H(17) 3.3793 .
N(5) H(9) 3.1998 .
N(5) H(10) 3.2585 .
N(6) H(1) 2.6413 .
N(6) H(2) 3.4627 .
N(6) H(11) 3.1424 .
N(6) H(12) 3.1231 .
N(6) H(20) 3.2566 .
N(6) H(58) 3.4448 .
N(7) H(1) 3.3639 .
N(7) H(13) 3.2342 .
N(7) H(14) 3.1884 .
N(7) H(19) 2.1211 .
N(7) H(20) 2.1538 .
N(7) H(58) 3.2962 .
N(8) H(1) 2.7595 .
N(8) H(15) 3.1542 .
N(8) H(16) 3.1648 .
N(8) H(19) 3.4867 .
N(8) H(40) 2.9917 .
N(8) H(58) 3.5693 .
N(8) H(59) 2.9062 .
N(9) H(1) 3.1460 .
N(9) H(2) 3.1538 .
N(9) H(23) 2.8931 .
N(9) H(26) 3.2846 .
N(9) H(51) 2.0059 .
N(9) H(52) 2.0134 .
N(9) H(53) 2.0105 .
N(9) H(56) 2.0118 .
N(9) H(57) 2.0167 .
N(9) H(58) 2.0183 .
N(9) H(59) 2.0104 .
C(1) H(1) 2.0388 .
C(1) H(2) 3.0773 .
C(1) H(20) 2.9609 .
C(1) H(23) 3.1478 .
C(1) H(58) 3.3399 .
C(1) H(59) 2.6229 .
C(2) H(2) 2.0954 .
C(2) H(19) 3.5676 .
C(2) H(20) 2.5271 .
C(2) H(56) 3.1697 .
C(2) H(57) 2.9306 .
C(2) H(58) 2.0972 .
C(2) H(59) 2.0869 .
C(3) H(1) 2.0821 .
C(3) H(3) 2.9091 .
C(3) H(56) 2.0797 .
C(3) H(57) 2.0896 .
C(3) H(58) 2.8632 .
C(3) H(59) 3.2428 .
C(4) H(1) 2.9558 .
C(4) H(2) 2.0608 .
C(4) H(3) 3.2478 .
C(4) H(23) 3.2330 .
C(4) H(24) 3.5203 .
C(4) H(56) 2.5812 .
C(4) H(57) 3.3170 .
C(5) H(2) 2.8102 .
C(5) H(3) 2.9964 .
C(5) H(17) 2.6271 .
C(5) H(56) 3.1913 .
C(6) H(2) 3.0131 .
C(6) H(3) 2.1049 .
C(6) H(4) 3.1637 .
C(6) H(9) 3.5015 .
C(6) H(10) 3.1413 .
C(6) H(17) 2.0421 .
C(6) H(56) 3.3969 .
C(7) H(2) 2.9838 .
C(7) H(4) 2.0472 .
C(7) H(10) 3.0510 .
C(7) H(17) 3.1185 .
C(7) H(22) 3.3309 64501
C(7) H(56) 3.1371 .
C(8) H(3) 2.0398 .
C(8) H(10) 3.3176 .
C(8) H(17) 3.1424 .
C(8) H(22) 3.1284 64501
C(9) H(3) 3.1648 .
C(9) H(4) 2.1213 .
C(9) H(9) 3.1916 .
C(9) H(10) 3.5382 .
C(9) H(17) 2.0759 .
C(10) H(4) 2.9385 .
C(10) H(5) 2.8842 .
C(10) H(9) 3.5886 .
C(10) H(17) 2.7217 .
C(11) H(5) 2.1491 .
C(11) H(6) 3.1726 .
C(11) H(17) 2.7550 .
C(11) H(18) 3.2873 .
C(12) H(6) 2.0712 .
C(12) H(37) 3.5153 55401
C(13) H(5) 2.0707 .
C(13) H(37) 3.4634 55401
C(13) H(38) 3.5211 55401
C(14) H(5) 3.1803 .
C(14) H(6) 2.1568 .
C(14) H(17) 3.3439 .
C(14) H(18) 2.6793 .
C(15) H(6) 2.8913 .
C(15) H(7) 2.9230 .
C(15) H(18) 2.7052 .
C(16) H(7) 2.1528 .
C(16) H(8) 3.2050 .
C(16) H(18) 2.0673 .
C(17) H(8) 2.0449 .
C(17) H(18) 3.1810 .
C(18) H(7) 2.0388 .
C(18) H(18) 3.2000 .
C(19) H(7) 3.1817 .
C(19) H(8) 2.1555 .
C(19) H(9) 3.1764 .
C(19) H(18) 2.0896 .
C(20) H(8) 2.8497 .
C(20) H(9) 2.9837 .
C(20) H(18) 2.7676 .
C(21) H(9) 2.1513 .
C(21) H(10) 3.1936 .
C(21) H(18) 2.8897 .
C(22) H(10) 2.0957 .
C(22) H(17) 3.3135 .
C(22) H(18) 2.5332 .
C(23) H(2) 3.2086 .
C(23) H(9) 2.0892 .
C(23) H(11) 2.9632 .
C(24) H(2) 3.3704 .
C(24) H(9) 3.1835 .
C(24) H(10) 2.1764 .
C(24) H(11) 3.2418 .
C(25) H(1) 3.0513 .
C(25) H(2) 3.2107 .
C(25) H(10) 2.9638 .
C(25) H(11) 2.9643 .
C(25) H(19) 2.6307 .
C(26) H(1) 2.8012 .
C(26) H(2) 2.8099 .
C(26) H(10) 3.1705 .
C(26) H(11) 2.0984 .
C(26) H(12) 3.1581 .
C(26) H(19) 2.0699 .
C(27) H(1) 3.5455 .
C(27) H(2) 2.7508 .
C(27) H(10) 2.9391 .
C(27) H(12) 2.0938 .
C(27) H(19) 3.1386 .
C(28) H(2) 3.4243 .
C(28) H(11) 2.0943 .
C(28) H(19) 3.1250 .
C(29) H(1) 3.3238 .
C(29) H(11) 3.1765 .
C(29) H(12) 2.0920 .
C(29) H(19) 2.0572 .
C(29) H(58) 3.1871 .
C(30) H(12) 2.9334 .
C(30) H(13) 2.8892 .
C(30) H(19) 2.6664 .
C(30) H(58) 3.3176 .
C(31) H(13) 2.1248 .
C(31) H(14) 3.1434 .
C(31) H(19) 2.6689 .
C(31) H(20) 3.4053 .
C(31) H(58) 3.4984 .
C(32) H(14) 2.0499 .
C(33) H(13) 2.0487 .
C(34) H(13) 3.1631 .
C(34) H(14) 2.1441 .
C(34) H(19) 3.2613 .
C(34) H(20) 2.7386 .
C(35) H(14) 2.8973 .
C(35) H(15) 2.8850 .
C(35) H(20) 2.7063 .
C(36) H(15) 2.1383 .
C(36) H(16) 3.1774 .
C(36) H(20) 2.0499 .
C(36) H(40) 3.0761 .
C(37) H(16) 2.0422 .
C(37) H(20) 3.1609 .
C(37) H(40) 3.2446 .
C(38) H(15) 2.0492 .
C(38) H(20) 3.1673 .
C(38) H(40) 3.2030 .
C(39) H(1) 3.1421 .
C(39) H(15) 3.1872 .
C(39) H(16) 2.1329 .
C(39) H(20) 2.0861 .
C(39) H(40) 3.0311 .
C(39) H(59) 3.0901 .
C(40) H(1) 2.9169 .
C(40) H(16) 2.8286 .
C(40) H(20) 2.8195 .
C(40) H(59) 2.9791 .
C(41) H(17) 2.4394 .
C(42) H(17) 3.0596 .
C(42) H(18) 3.4769 .
C(45) H(17) 3.4414 .
C(46) H(17) 2.7061 .
C(47) H(4) 2.9155 .
C(47) H(5) 2.8703 .
C(48) H(4) 3.5438 .
C(48) H(5) 3.0029 .
C(52) H(4) 3.1499 .
C(53) H(6) 2.8836 .
C(53) H(7) 2.9530 .
C(54) H(6) 3.3384 .
C(58) H(6) 3.4374 .
C(58) H(7) 2.9812 .
C(59) H(8) 2.8245 .
C(60) H(8) 3.2322 .
C(64) H(8) 3.4633 .
C(65) H(1) 3.4031 .
C(65) H(19) 2.4712 .
C(66) H(19) 2.7148 .
C(66) H(22) 3.3039 66502
C(67) H(19) 3.5583 .
C(67) H(22) 3.2031 66502
C(70) H(1) 3.3342 .
C(70) H(19) 3.1457 .
C(70) H(20) 3.4594 .
C(71) H(12) 2.9774 .
C(71) H(13) 2.8980 .
C(72) H(12) 3.1082 .
C(76) H(13) 2.9527 .
C(77) H(14) 2.9510 .
C(77) H(15) 2.8302 .
C(78) H(15) 3.0026 .
C(82) H(14) 2.7787 .
C(82) H(15) 3.5963 .
C(83) H(16) 2.7777 .
C(84) H(16) 3.3145 .
C(84) H(23) 3.3064 .
C(84) H(25) 3.4700 .
C(85) H(25) 3.5235 .
C(85) H(30) 3.4149 .
C(88) H(16) 3.2806 .
C(89) H(1) 2.0920 .
C(89) H(2) 3.0721 .
C(89) H(20) 2.7346 .
C(89) H(51) 2.6582 .
C(89) H(52) 2.6514 .
C(89) H(53) 3.2670 .
C(89) H(56) 3.1475 .
C(89) H(57) 2.6613 .
C(90) H(1) 3.1300 .
C(90) H(2) 2.1028 .
C(90) H(3) 2.8114 .
C(90) H(23) 3.4969 .
C(90) H(51) 3.2622 .
C(90) H(52) 2.6460 .
C(90) H(53) 2.6512 .
C(90) H(58) 2.6332 .
C(90) H(59) 3.1596 .
C(91) H(26) 3.0816 .
C(91) H(56) 2.7815 .
C(91) H(57) 2.5612 .
C(91) H(58) 2.6030 .
C(91) H(59) 2.7716 .
C(92) H(16) 3.5061 66602
C(97) H(14) 3.3139 56501
C(99) H(3) 3.3017 46501
C(99) H(4) 3.3250 46501
C(100) H(26) 2.0724 .
C(100) H(27) 2.0826 .
C(100) H(28) 2.5730 .
C(100) H(29) 3.2997 .
C(100) H(30) 2.7970 .
C(100) H(31) 3.5585 .
C(101) H(23) 2.0862 .
C(101) H(24) 2.1089 .
C(101) H(25) 2.0760 .
C(101) H(28) 1.9752 .
C(101) H(29) 1.9624 .
C(101) H(30) 2.6434 .
C(101) H(31) 2.7148 .
C(101) H(53) 3.4144 .
C(102) H(23) 2.6891 .
C(102) H(24) 3.3091 .
C(102) H(25) 2.6656 .
C(102) H(26) 1.9925 .
C(102) H(27) 1.9716 .
C(102) H(30) 2.0267 .
C(102) H(31) 2.0628 .
C(102) H(32) 2.7720 .
C(102) H(33) 2.7820 .
C(103) H(23) 3.5177 .
C(103) H(25) 2.8293 .
C(103) H(26) 3.3039 .
C(103) H(27) 2.5672 .
C(103) H(28) 2.0601 .
C(103) H(29) 2.0258 .
C(103) H(32) 2.0885 .
C(103) H(33) 2.0693 .
C(103) H(34) 2.7546 .
C(103) H(35) 2.7843 .
C(104) H(28) 2.7565 .
C(104) H(29) 2.8012 .
C(104) H(30) 2.0721 .
C(104) H(31) 2.0910 .
C(104) H(34) 2.0071 .
C(104) H(35) 2.0295 .
C(104) H(36) 2.6944 .
C(104) H(37) 2.7144 .
C(104) H(38) 3.3448 .
C(105) H(30) 2.7814 .
C(105) H(31) 2.7780 .
C(105) H(32) 2.0287 .
C(105) H(33) 2.0074 .
C(105) H(36) 2.0137 .
C(105) H(37) 2.0153 .
C(105) H(38) 2.0476 .
C(106) H(32) 2.6979 .
C(106) H(33) 2.7081 .
C(106) H(34) 2.0104 .
C(106) H(35) 2.0091 .
C(107) H(59) 3.5098 .
H(3) Cl(2) 3.5782 64501
H(3) C(99) 3.3017 64501
H(4) F(18) 3.0650 65501
H(4) C(99) 3.3250 64501
H(7) F(16) 2.9470 66502
H(7) F(17) 2.9616 66502
H(7) F(39) 3.2681 66502
H(7) F(40) 3.1789 66502
H(8) F(2) 2.6114 66502
H(8) F(39) 2.5940 66502
H(8) C(59) 2.8245 .
H(12) Cl(2) 2.9643 64501
H(14) C(97) 3.3139 54501
H(15) F(13) 3.5042 66502
H(15) F(14) 3.2006 66502
H(15) F(33) 2.3805 65602
H(16) F(14) 2.8236 66502
H(16) C(92) 3.5061 66602
H(21) F(18) 3.0482 56501
H(21) F(23) 3.1601 56501
H(22) F(18) 3.5057 56501
H(22) F(21) 2.8741 66502
H(22) F(22) 2.7077 66502
H(22) C(7) 3.3309 46501
H(22) C(8) 3.1284 46501
H(22) C(66) 3.3039 66502
H(22) C(67) 3.2031 66502
H(37) C(12) 3.5153 55601
H(37) C(13) 3.4634 55601
H(38) F(15) 3.1266 55601
H(38) C(13) 3.5211 55601
H(57) Cl(2) 3.3649 64501

loop_
_geom_torsion_atom_site_label_1
_geom_torsion_atom_site_label_2
_geom_torsion_atom_site_label_3
_geom_torsion_atom_site_label_4
_geom_torsion
C(4) N(1) C(1) C(2) 3(1)
C(4) N(1) C(1) C(40) -174.4(9)
C(1) N(1) C(4) C(3) -7(1)
C(1) N(1) C(4) C(5) 162(1)
C(9) N(2) C(6) C(5) -178(1)
C(9) N(2) C(6) C(7) 0(1)
C(6) N(2) C(9) C(8) -1(1)
C(6) N(2) C(9) C(10) -174(1)
C(14) N(3) C(11) C(10) 175(1)
C(14) N(3) C(11) C(12) 0(1)
C(11) N(3) C(14) C(13) -1(1)
C(11) N(3) C(14) C(15) 169(1)
C(19) N(4) C(16) C(15) -169(1)
C(19) N(4) C(16) C(17) 3(1)
C(16) N(4) C(19) C(18) -2(1)
C(16) N(4) C(19) C(20) 178(1)
C(24) N(5) C(21) C(20) -172.6(9)
C(24) N(5) C(21) C(22) 5(1)
C(21) N(5) C(24) C(23) -5(1)
C(21) N(5) C(24) C(25) 171(1)
C(29) N(6) C(26) C(25) -179.3(9)
C(29) N(6) C(26) C(27) 0(1)
C(26) N(6) C(29) C(28) -2(1)
C(26) N(6) C(29) C(30) -178(1)
C(34) N(7) C(31) C(30) 176(1)
C(34) N(7) C(31) C(32) 0.2(9)
C(31) N(7) C(34) C(33) -2(1)
C(31) N(7) C(34) C(35) 174(1)
C(39) N(8) C(36) C(35) -169(1)
C(39) N(8) C(36) C(37) 4(1)
C(36) N(8) C(39) C(38) -3(1)
C(36) N(8) C(39) C(40) -177(1)
C(90) N(9) C(89) C(2) -45.0(8)
C(91) N(9) C(89) C(2) -167.6(7)
C(89) N(9) C(90) C(3) 41.0(9)
C(91) N(9) C(90) C(3) 164.1(9)
N(1) C(1) C(2) C(3) 1(1)
N(1) C(1) C(2) C(89) 115(1)
C(40) C(1) C(2) C(3) 179(1)
C(40) C(1) C(2) C(89) -66(1)
N(1) C(1) C(40) C(39) 163(1)
N(1) C(1) C(40) C(83) -14(1)
C(2) C(1) C(40) C(39) -13(1)
C(2) C(1) C(40) C(83) 168(1)
C(1) C(2) C(3) C(4) -5(1)
C(1) C(2) C(3) C(90) 111.8(8)
C(89) C(2) C(3) C(4) -125.0(9)
C(89) C(2) C(3) C(90) -7(1)
C(1) C(2) C(89) N(9) -80(1)
C(3) C(2) C(89) N(9) 31(1)
C(2) C(3) C(4) N(1) 8(1)
C(2) C(3) C(4) C(5) -160(1)
C(90) C(3) C(4) N(1) -102(1)
C(90) C(3) C(4) C(5) 88(1)
C(2) C(3) C(90) N(9) -19(1)
C(4) C(3) C(90) N(9) 89(1)
N(1) C(4) C(5) C(6) -174(1)
N(1) C(4) C(5) C(41) 0(1)
C(3) C(4) C(5) C(6) -6(1)
C(3) C(4) C(5) C(41) 167(1)
C(4) C(5) C(6) N(2) 157(1)
C(4) C(5) C(6) C(7) -20(2)
C(41) C(5) C(6) N(2) -16(1)
C(41) C(5) C(6) C(7) 165(1)
C(4) C(5) C(41) C(42) -62(1)
C(4) C(5) C(41) C(46) 121(1)
C(6) C(5) C(41) C(42) 111(1)
C(6) C(5) C(41) C(46) -64(1)
N(2) C(6) C(7) C(8) 0(1)
C(5) C(6) C(7) C(8) 179(1)
C(6) C(7) C(8) C(9) -1(1)
C(7) C(8) C(9) N(2) 1(1)
C(7) C(8) C(9) C(10) 174(1)
N(2) C(9) C(10) C(11) -9(2)
N(2) C(9) C(10) C(47) 173(1)
C(8) C(9) C(10) C(11) 179(1)
C(8) C(9) C(10) C(47) 1(2)
C(9) C(10) C(11) N(3) -9(1)
C(9) C(10) C(11) C(12) 164(1)
C(47) C(10) C(11) N(3) 168(1)
C(47) C(10) C(11) C(12) -18(1)
C(9) C(10) C(47) C(48) -100(1)
C(9) C(10) C(47) C(52) 77(1)
C(11) C(10) C(47) C(48) 81(1)
C(11) C(10) C(47) C(52) -99(1)
N(3) C(11) C(12) C(13) 0(1)
C(10) C(11) C(12) C(13) -173(1)
C(11) C(12) C(13) C(14) -1(1)
C(12) C(13) C(14) N(3) 2(1)
C(12) C(13) C(14) C(15) -168(1)
N(3) C(14) C(15) C(16) -22(1)
N(3) C(14) C(15) C(53) 164(1)
C(13) C(14) C(15) C(16) 147(1)
C(13) C(14) C(15) C(53) -25(1)
C(14) C(15) C(16) N(4) 1(1)
C(14) C(15) C(16) C(17) -168(1)
C(53) C(15) C(16) N(4) 174(1)
C(53) C(15) C(16) C(17) 4(1)
C(14) C(15) C(53) C(54) -73(1)
C(14) C(15) C(53) C(58) 109(1)
C(16) C(15) C(53) C(54) 113(1)
C(16) C(15) C(53) C(58) -63(1)
N(4) C(16) C(17) C(18) -3(1)
C(15) C(16) C(17) C(18) 168(1)
C(16) C(17) C(18) C(19) 1(1)
C(17) C(18) C(19) N(4) 0.2(9)
C(17) C(18) C(19) C(20) 179.7(9)
N(4) C(19) C(20) C(21) 5(1)
N(4) C(19) C(20) C(59) 176(1)
C(18) C(19) C(20) C(21) -173(1)
C(18) C(19) C(20) C(59) -3(1)
C(19) C(20) C(21) N(5) 160(1)
C(19) C(20) C(21) C(22) -16(1)
C(59) C(20) C(21) N(5) -10(1)
C(59) C(20) C(21) C(22) 171(1)
C(19) C(20) C(59) C(60) -83(1)
C(19) C(20) C(59) C(64) 102(1)
C(21) C(20) C(59) C(60) 87(1)
C(21) C(20) C(59) C(64) -85(1)
N(5) C(21) C(22) C(23) -3(1)
C(20) C(21) C(22) C(23) 174(1)
C(21) C(22) C(23) C(24) 0(1)
C(22) C(23) C(24) N(5) 3(1)
C(22) C(23) C(24) C(25) -173(1)
N(5) C(24) C(25) C(26) -179.7(9)
N(5) C(24) C(25) C(65) -1(1)
C(23) C(24) C(25) C(26) -3(2)
C(23) C(24) C(25) C(65) 173(1)
C(24) C(25) C(26) N(6) 165(1)
C(24) C(25) C(26) C(27) -14(2)
C(65) C(25) C(26) N(6) -12(1)
C(65) C(25) C(26) C(27) 167(1)
C(24) C(25) C(65) C(66) 116(1)
C(24) C(25) C(65) C(70) -65(1)
C(26) C(25) C(65) C(66) -65(1)
C(26) C(25) C(65) C(70) 112(1)
N(6) C(26) C(27) C(28) 1(1)
C(25) C(26) C(27) C(28) -178(1)
C(26) C(27) C(28) C(29) -2(1)
C(27) C(28) C(29) N(6) 3(1)
C(27) C(28) C(29) C(30) 179(1)
N(6) C(29) C(30) C(31) -12(1)
N(6) C(29) C(30) C(71) 166(1)
C(28) C(29) C(30) C(31) 171(1)
C(28) C(29) C(30) C(71) -9(1)
C(29) C(30) C(31) N(7) -14(1)
C(29) C(30) C(31) C(32) 161(1)
C(71) C(30) C(31) N(7) 166(1)
C(71) C(30) C(31) C(32) -17(1)
C(29) C(30) C(71) C(72) 77(1)
C(29) C(30) C(71) C(76) -103(1)
C(31) C(30) C(71) C(72) -103(1)
C(31) C(30) C(71) C(76) 75(1)
N(7) C(31) C(32) C(33) 2(1)
C(30) C(31) C(32) C(33) -173(1)
C(31) C(32) C(33) C(34) -3(1)
C(32) C(33) C(34) N(7) 3(1)
C(32) C(33) C(34) C(35) -172(1)
N(7) C(34) C(35) C(36) -21(1)
N(7) C(34) C(35) C(77) 159(1)
C(33) C(34) C(35) C(36) 155(1)
C(33) C(34) C(35) C(77) -23(1)
C(34) C(35) C(36) N(8) 2(1)
C(34) C(35) C(36) C(37) -170(1)
C(77) C(35) C(36) N(8) -178(1)
C(77) C(35) C(36) C(37) 8(1)
C(34) C(35) C(77) C(78) -110(1)
C(34) C(35) C(77) C(82) 65(1)
C(36) C(35) C(77) C(78) 70(1)
C(36) C(35) C(77) C(82) -113(1)
N(8) C(36) C(37) C(38) -3(1)
C(35) C(36) C(37) C(38) 170(1)
C(36) C(37) C(38) C(39) 0(1)
C(37) C(38) C(39) N(8) 1(1)
C(37) C(38) C(39) C(40) 175(1)
N(8) C(39) C(40) C(1) 2(1)
N(8) C(39) C(40) C(83) 179(1)
C(38) C(39) C(40) C(1) -170(1)
C(38) C(39) C(40) C(83) 6(1)
C(1) C(40) C(83) C(84) -91(1)
C(1) C(40) C(83) C(88) 82(1)
C(39) C(40) C(83) C(84) 90(1)
C(39) C(40) C(83) C(88) -95(1)
C(5) C(41) C(42) F(1) 1(1)
C(5) C(41) C(42) C(43) -175.9(9)
C(46) C(41) C(42) F(1) 177.6(9)
C(46) C(41) C(42) C(43) 0(1)
C(5) C(41) C(46) F(5) -5(1)
C(5) C(41) C(46) C(45) 174.4(9)
C(42) C(41) C(46) F(5) 178.1(8)
C(42) C(41) C(46) C(45) -1(1)
F(1) C(42) C(43) F(2) 0(1)
F(1) C(42) C(43) C(44) -177(1)
C(41) C(42) C(43) F(2) 178(1)
C(41) C(42) C(43) C(44) 0(1)
F(2) C(43) C(44) F(3) 0(1)
F(2) C(43) C(44) C(45) -177(1)
C(42) C(43) C(44) F(3) 179(1)
C(42) C(43) C(44) C(45) 1(1)
F(3) C(44) C(45) F(4) 2(1)
F(3) C(44) C(45) C(46) 179(1)
C(43) C(44) C(45) F(4) -179.5(9)
C(43) C(44) C(45) C(46) -2(1)
F(4) C(45) C(46) F(5) 0(1)
F(4) C(45) C(46) C(41) 179(1)
C(44) C(45) C(46) F(5) -176.9(9)
C(44) C(45) C(46) C(41) 2(1)
C(10) C(47) C(48) F(6) -2(1)
C(10) C(47) C(48) C(49) 177.7(9)
C(52) C(47) C(48) F(6) 179.5(8)
C(52) C(47) C(48) C(49) 0(1)
C(10) C(47) C(52) F(10) 0(1)
C(10) C(47) C(52) C(51) -177.6(9)
C(48) C(47) C(52) F(10) 178.2(8)
C(48) C(47) C(52) C(51) 0(1)
F(6) C(48) C(49) F(7) 0(1)
F(6) C(48) C(49) C(50) -179.5(9)
C(47) C(48) C(49) F(7) -179.7(8)
C(47) C(48) C(49) C(50) 0(1)
F(7) C(49) C(50) F(8) 0(1)
F(7) C(49) C(50) C(51) 179(1)
C(48) C(49) C(50) F(8) 179.8(8)
C(48) C(49) C(50) C(51) 0(1)
F(8) C(50) C(51) F(9) 1(1)
F(8) C(50) C(51) C(52) -179.6(9)
C(49) C(50) C(51) F(9) -178.4(9)
C(49) C(50) C(51) C(52) 1(1)
F(9) C(51) C(52) F(10) 1(1)
F(9) C(51) C(52) C(47) 178(1)
C(50) C(51) C(52) F(10) -178.4(9)
C(50) C(51) C(52) C(47) -1(1)
C(15) C(53) C(54) F(11) 0(1)
C(15) C(53) C(54) C(55) -175(1)
C(58) C(53) C(54) F(11) 177.0(9)
C(58) C(53) C(54) C(55) 2(1)
C(15) C(53) C(58) F(15) -3(1)
C(15) C(53) C(58) C(57) 177(1)
C(54) C(53) C(58) F(15) 179(1)
C(54) C(53) C(58) C(57) 0(1)
F(11) C(54) C(55) F(12) 2(1)
F(11) C(54) C(55) C(56) -178(1)
C(53) C(54) C(55) F(12) 177(1)
C(53) C(54) C(55) C(56) -3(1)
F(12) C(55) C(56) F(13) 0(1)
F(12) C(55) C(56) C(57) -177(1)
C(54) C(55) C(56) F(13) -179(1)
C(54) C(55) C(56) C(57) 3(1)
F(13) C(56) C(57) F(14) 2(1)
F(13) C(56) C(57) C(58) -178(1)
C(55) C(56) C(57) F(14) 179(1)
C(55) C(56) C(57) C(58) -1(1)
F(14) C(57) C(58) F(15) 0(1)
F(14) C(57) C(58) C(53) 178(1)
C(56) C(57) C(58) F(15) -179(1)
C(56) C(57) C(58) C(53) 0(1)
C(20) C(59) C(60) F(16) 5(1)
C(20) C(59) C(60) C(61) -171.2(8)
C(64) C(59) C(60) F(16) 179.1(8)
C(64) C(59) C(60) C(61) 2(1)
C(20) C(59) C(64) F(20) -5(1)
C(20) C(59) C(64) C(63) 173.4(8)
C(60) C(59) C(64) F(20) -179.4(8)
C(60) C(59) C(64) C(63) 0(1)
F(16) C(60) C(61) F(17) 3(1)
F(16) C(60) C(61) C(62) -178.6(9)
C(59) C(60) C(61) F(17) 179.7(8)
C(59) C(60) C(61) C(62) -2(1)
F(17) C(61) C(62) F(18) 1(1)
F(17) C(61) C(62) C(63) 177.5(9)
C(60) C(61) C(62) F(18) -176.6(8)
C(60) C(61) C(62) C(63) 0(1)
F(18) C(62) C(63) F(19) -1(1)
F(18) C(62) C(63) C(64) 178.7(9)
C(61) C(62) C(63) F(19) -177.2(8)
C(61) C(62) C(63) C(64) 2(1)
F(19) C(63) C(64) F(20) -3(1)
F(19) C(63) C(64) C(59) 177.8(9)
C(62) C(63) C(64) F(20) 176.6(8)
C(62) C(63) C(64) C(59) -2(1)
C(25) C(65) C(66) F(21) 0(1)
C(25) C(65) C(66) C(67) -179.8(7)
C(70) C(65) C(66) F(21) -178.7(8)
C(70) C(65) C(66) C(67) 1(1)
C(25) C(65) C(70) F(25) 0(1)
C(25) C(65) C(70) C(69) 178.3(8)
C(66) C(65) C(70) F(25) 179.2(8)
C(66) C(65) C(70) C(69) -3(1)
F(21) C(66) C(67) F(22) 1(1)
F(21) C(66) C(67) C(68) -178.3(9)
C(65) C(66) C(67) F(22) -179.3(8)
C(65) C(66) C(67) C(68) 1(1)
F(22) C(67) C(68) F(23) -2(1)
F(22) C(67) C(68) C(69) 177(1)
C(66) C(67) C(68) F(23) 176.5(9)
C(66) C(67) C(68) C(69) -2(1)
F(23) C(68) C(69) F(24) 2(1)
F(23) C(68) C(69) C(70) -177(1)
C(67) C(68) C(69) F(24) -178.2(9)
C(67) C(68) C(69) C(70) 1(1)
F(24) C(69) C(70) F(25) -1(1)
F(24) C(69) C(70) C(65) -178.7(9)
C(68) C(69) C(70) F(25) 179.4(9)
C(68) C(69) C(70) C(65) 1(1)
C(30) C(71) C(72) F(26) -1(1)
C(30) C(71) C(72) C(73) 175(1)
C(76) C(71) C(72) F(26) -179.6(7)
C(76) C(71) C(72) C(73) -2(1)
C(30) C(71) C(76) F(30) 2(1)
C(30) C(71) C(76) C(75) -177(1)
C(72) C(71) C(76) F(30) -178.8(8)
C(72) C(71) C(76) C(75) 1(1)
F(26) C(72) C(73) F(27) -3(1)
F(26) C(72) C(73) C(74) -179(1)
C(71) C(72) C(73) F(27) 179(1)
C(71) C(72) C(73) C(74) 3(1)
F(27) C(73) C(74) F(28) 3(1)
F(27) C(73) C(74) C(75) -179(1)
C(72) C(73) C(74) F(28) 178(1)
C(72) C(73) C(74) C(75) -3(1)
F(28) C(74) C(75) F(29) 0(1)
F(28) C(74) C(75) C(76) -179(1)
C(73) C(74) C(75) F(29) -177(1)
C(73) C(74) C(75) C(76) 2(1)
F(29) C(75) C(76) F(30) -1(1)
F(29) C(75) C(76) C(71) 178(1)
C(74) C(75) C(76) F(30) 178.8(9)
C(74) C(75) C(76) C(71) -1(1)
C(35) C(77) C(78) F(31) -6(1)
C(35) C(77) C(78) C(79) 176(1)
C(82) C(77) C(78) F(31) 176(1)
C(82) C(77) C(78) C(79) 0(1)
C(35) C(77) C(82) F(35) 4(1)
C(35) C(77) C(82) C(81) -175(1)
C(78) C(77) C(82) F(35) -178(1)
C(78) C(77) C(82) C(81) 1(1)
F(31) C(78) C(79) F(32) 1(1)
F(31) C(78) C(79) C(80) -178(1)
C(77) C(78) C(79) F(32) 179(1)
C(77) C(78) C(79) C(80) -1(2)
F(32) C(79) C(80) F(33) 0(1)
F(32) C(79) C(80) C(81) -178(1)
C(78) C(79) C(80) F(33) -178(1)
C(78) C(79) C(80) C(81) 2(2)
F(33) C(80) C(81) F(34) 1(2)
F(33) C(80) C(81) C(82) 179(1)
C(79) C(80) C(81) F(34) -179(1)
C(79) C(80) C(81) C(82) -1(2)
F(34) C(81) C(82) F(35) -2(1)
F(34) C(81) C(82) C(77) 178(1)
C(80) C(81) C(82) F(35) 179(1)
C(80) C(81) C(82) C(77) 0(1)
C(40) C(83) C(84) F(36) -5(1)
C(40) C(83) C(84) C(85) 173(1)
C(88) C(83) C(84) F(36) 179(1)
C(88) C(83) C(84) C(85) -1(2)
C(40) C(83) C(88) F(40) 2(2)
C(40) C(83) C(88) C(87) -173(1)
C(84) C(83) C(88) F(40) 177(1)
C(84) C(83) C(88) C(87) 0(1)
F(36) C(84) C(85) F(37) -6(2)
F(36) C(84) C(85) C(86) 179(1)
C(83) C(84) C(85) F(37) 174(1)
C(83) C(84) C(85) C(86) 0(2)
F(37) C(85) C(86) F(38) 4(2)
F(37) C(85) C(86) C(87) -172(1)
C(84) C(85) C(86) F(38) 178(1)
C(84) C(85) C(86) C(87) 1(2)
F(38) C(86) C(87) F(39) 3(2)
F(38) C(86) C(87) C(88) -179(1)
C(85) C(86) C(87) F(39) -179(1)
C(85) C(86) C(87) C(88) -2(2)
F(39) C(87) C(88) F(40) 1(2)
F(39) C(87) C(88) C(83) 178(1)
C(86) C(87) C(88) F(40) -175(1)
C(86) C(87) C(88) C(83) 0(2)
C(92) C(93) C(94) C(95) -156(2)
C(93) C(94) C(95) C(96) -153(1)
C(94) C(95) C(96) C(97) -172(1)
C(95) C(96) C(97) C(98) -75(1)
C(100) C(101) C(102) C(103) -74(2)
C(101) C(102) C(103) C(104) 175(1)
C(102) C(103) C(104) C(105) -179(1)
C(103) C(104) C(105) C(106) 179(1)
H(17) N(2) C(6) C(5) 1.3
H(17) N(2) C(6) C(7) 179.9
H(17) N(2) C(9) C(8) 179.1
H(17) N(2) C(9) C(10) 5.8
H(18) N(4) C(16) C(15) 10.8
H(18) N(4) C(16) C(17) -176.6
H(18) N(4) C(19) C(18) 177.7
H(18) N(4) C(19) C(20) -1.9
H(19) N(6) C(26) C(25) 0.3
H(19) N(6) C(26) C(27) 179.9
H(19) N(6) C(29) C(28) 178.3
H(19) N(6) C(29) C(30) 1.6
H(20) N(8) C(36) C(35) 10.3
H(20) N(8) C(36) C(37) -175.5
H(20) N(8) C(39) C(38) 176.2
H(20) N(8) C(39) C(40) 2.1
C(90) N(9) C(89) H(58) 74.5
C(90) N(9) C(89) H(59) -163.1
C(91) N(9) C(89) H(58) -48.1
C(91) N(9) C(89) H(59) 74.2
C(89) N(9) C(90) H(56) 159.6
C(89) N(9) C(90) H(57) -78.9
C(91) N(9) C(90) H(56) -77.2
C(91) N(9) C(90) H(57) 44.3
C(89) N(9) C(91) H(51) -61.1
C(89) N(9) C(91) H(52) 58.8
C(89) N(9) C(91) H(53) 179.1
C(90) N(9) C(91) H(51) -179.5
C(90) N(9) C(91) H(52) -59.5
C(90) N(9) C(91) H(53) 60.7
N(1) C(1) C(2) H(1) -118.0
C(40) C(1) C(2) H(1) 59.5
C(1) C(2) C(3) H(2) -126.1
C(89) C(2) C(3) H(2) 114.7
H(1) C(2) C(3) C(4) 113.7
H(1) C(2) C(3) C(90) -128.7
H(1) C(2) C(3) H(2) -6.6
C(1) C(2) C(89) H(58) 159.8
C(1) C(2) C(89) H(59) 37.0
C(3) C(2) C(89) H(58) -87.6
C(3) C(2) C(89) H(59) 149.6
H(1) C(2) C(89) N(9) 152.9
H(1) C(2) C(89) H(58) 33.7
H(1) C(2) C(89) H(59) -89.1
H(2) C(3) C(4) N(1) 128.9
H(2) C(3) C(4) C(5) -39.8
C(2) C(3) C(90) H(56) -138.1
C(2) C(3) C(90) H(57) 100.1
C(4) C(3) C(90) H(56) -29.2
C(4) C(3) C(90) H(57) -150.9
H(2) C(3) C(90) N(9) -141.8
H(2) C(3) C(90) H(56) 99.6
H(2) C(3) C(90) H(57) -22.2
N(2) C(6) C(7) H(3) 180.0
C(5) C(6) C(7) H(3) -1.7
C(6) C(7) C(8) H(4) 178.8
H(3) C(7) C(8) C(9) 179.4
H(3) C(7) C(8) H(4) -0.2
H(4) C(8) C(9) N(2) -178.8
H(4) C(8) C(9) C(10) -6.3
N(3) C(11) C(12) H(5) -179.5
C(10) C(11) C(12) H(5) 6.2
C(11) C(12) C(13) H(6) 177.9
H(5) C(12) C(13) C(14) 178.6
H(5) C(12) C(13) H(6) -1.7
H(6) C(13) C(14) N(3) -177.4
H(6) C(13) C(14) C(15) 11.5
N(4) C(16) C(17) H(7) 176.5
C(15) C(16) C(17) H(7) -11.8
C(16) C(17) C(18) H(8) -177.5
H(7) C(17) C(18) C(19) -177.8
H(7) C(17) C(18) H(8) 2.9
H(8) C(18) C(19) N(4) 179.5
H(8) C(18) C(19) C(20) -1.0
N(5) C(21) C(22) H(9) 176.2
C(20) C(21) C(22) H(9) -6.4
C(21) C(22) C(23) H(10) -179.5
H(9) C(22) C(23) C(24) -179.6
H(9) C(22) C(23) H(10) 1.0
H(10) C(23) C(24) N(5) -177.4
H(10) C(23) C(24) C(25) 6.4
N(6) C(26) C(27) H(11) -178.1
C(25) C(26) C(27) H(11) 1.5
C(26) C(27) C(28) H(12) 177.5
H(11) C(27) C(28) C(29) 176.8
H(11) C(27) C(28) H(12) -2.8
H(12) C(28) C(29) N(6) -177.4
H(12) C(28) C(29) C(30) -1.2
N(7) C(31) C(32) H(13) -177.7
C(30) C(31) C(32) H(13) 6.1
C(31) C(32) C(33) H(14) 176.9
H(13) C(32) C(33) C(34) 176.4
H(13) C(32) C(33) H(14) -3.1
H(14) C(33) C(34) N(7) -176.6
H(14) C(33) C(34) C(35) 6.7
N(8) C(36) C(37) H(15) 176.4
C(35) C(36) C(37) H(15) -9.8
C(36) C(37) C(38) H(16) -179.8
H(15) C(37) C(38) C(39) -178.8
H(15) C(37) C(38) H(16) 0.5
H(16) C(38) C(39) N(8) -177.6
H(16) C(38) C(39) C(40) -3.3
H(23) C(100) C(101) C(102) -60.4
H(23) C(100) C(101) H(26) 61.1
H(23) C(100) C(101) H(27) 179.8
H(24) C(100) C(101) C(102) 178.9
H(24) C(100) C(101) H(26) -59.6
H(24) C(100) C(101) H(27) 59.1
H(25) C(100) C(101) C(102) 58.7
H(25) C(100) C(101) H(26) -179.8
H(25) C(100) C(101) H(27) -61.1
C(100) C(101) C(102) H(28) 48.1
C(100) C(101) C(102) H(29) 166.9
H(26) C(101) C(102) C(103) 165.3
H(26) C(101) C(102) H(28) -71.9
H(26) C(101) C(102) H(29) 47.0
H(27) C(101) C(102) C(103) 45.1
H(27) C(101) C(102) H(28) 167.9
H(27) C(101) C(102) H(29) -73.2
C(101) C(102) C(103) H(30) 57.3
C(101) C(102) C(103) H(31) -61.6
H(28) C(102) C(103) C(104) 53.3
H(28) C(102) C(103) H(30) -65.1
H(28) C(102) C(103) H(31) 176.0
H(29) C(102) C(103) C(104) -65.4
H(29) C(102) C(103) H(30) 176.2
H(29) C(102) C(103) H(31) 57.3
C(102) C(103) C(104) H(32) -56.7
C(102) C(103) C(104) H(33) 61.4
H(30) C(103) C(104) C(105) -61.1
H(30) C(103) C(104) H(32) 61.6
H(30) C(103) C(104) H(33) 179.7
H(31) C(103) C(104) C(105) 57.2
H(31) C(103) C(104) H(32) 180.0
H(31) C(103) C(104) H(33) -62.0
C(103) C(104) C(105) H(34) 59.1
C(103) C(104) C(105) H(35) -59.6
H(32) C(104) C(105) C(106) 56.8
H(32) C(104) C(105) H(34) -63.3
H(32) C(104) C(105) H(35) 178.0
H(33) C(104) C(105) C(106) -61.9
H(33) C(104) C(105) H(34) 178.1
H(33) C(104) C(105) H(35) 59.4
C(104) C(105) C(106) H(36) -58.1
C(104) C(105) C(106) H(37) 60.8
C(104) C(105) C(106) H(38) -178.6
H(34) C(105) C(106) H(36) 61.5
H(34) C(105) C(106) H(37) -179.6
H(34) C(105) C(106) H(38) -59.0
H(35) C(105) C(106) H(36) 179.9
H(35) C(105) C(106) H(37) -61.2
H(35) C(105) C(106) H(38) 59.4
